data_4132378
loop_
_publ_author_name
'Schuster, Nathaniel J.'
'Hern\'andez S\'anchez, Ra\'ul'
'Bukharina, Daria'
'Kotov, Nicholas A.'
'Berova, Nina'
'Ng, Fay'
'Steigerwald, Michael L.'
'Nuckolls, Colin'

_publ_section_title
;
 A Helicene Nanoribbon with Greatly Amplified Chirality.
;
_journal_issue 20
_journal_name_full 'Journal of the American Chemical Society'
_journal_page_first 6235
_journal_page_last 6239
_journal_paper_doi 10.1021/jacs.8b03535
_journal_volume 140
_journal_year 2018
_chemical_formula_moiety 'C155.45 H138.92 N6 O12, 0.55(C), 4(C2 H3 N)'
_chemical_formula_sum 'C164 H150.76 N10 O12'
_chemical_formula_weight 2453.70
_space_group_crystal_system triclinic
_space_group_IT_number 2
_space_group_name_Hall '-P 1'
_space_group_name_H-M_alt 'P -1'
_atom_sites_solution_hydrogens geom
_atom_sites_solution_primary dual
_audit_creation_date 2018-01-31
_audit_creation_method
;
Olex2 1.2
(compiled 2017.08.10 svn.r3458 for OlexSys, GUI svn.r5381)
;
_cell_angle_alpha 92.704(6)
_cell_angle_beta 92.421(6)
_cell_angle_gamma 107.771(9)
_cell_formula_units_Z 2
_cell_length_a 16.4092(16)
_cell_length_b 16.4773(16)
_cell_length_c 28.5237(13)
_cell_measurement_reflns_used 4318
_cell_measurement_temperature 100.00(10)
_cell_measurement_theta_max 71.5460
_cell_measurement_theta_min 3.6740
_cell_volume 7323.0(11)
_computing_cell_refinement 'CrysAlisPro 1.171.38.41 (Rigaku OD, 2015)'
_computing_data_collection 'CrysAlisPro 1.171.38.41 (Rigaku OD, 2015)'
_computing_data_reduction 'CrysAlisPro 1.171.38.41 (Rigaku OD, 2015)'
_computing_molecular_graphics 'Olex2 (Dolomanov et al., 2009)'
_computing_publication_material 'Olex2 (Dolomanov et al., 2009)'
_computing_structure_refinement 'ShelXL (Sheldrick, 2015)'
_computing_structure_solution 'ShelXT (Sheldrick, 2015)'
_diffrn_ambient_environment N~2~
_diffrn_ambient_temperature 100.00(10)
_diffrn_detector 'CCD plate'
_diffrn_detector_area_resol_mean 8.0549
_diffrn_detector_type EosS2
_diffrn_measured_fraction_theta_full 0.914
_diffrn_measured_fraction_theta_max 0.914
_diffrn_measurement_details
;
List of Runs (angles in degrees, time in seconds):

  # Type    Start    End  Width  t~exp~   \w     \q     \k     \f   Frames
--------------------------------------------------------------------------
  1  \w    -66.00  35.00   1.00    5.00    --  -36.69  19.00  60.00  101
  2  \w   -104.00 -20.00   1.00    5.00    --  -36.69 -57.00-180.00   84
  3  \w   -104.00 -20.00   1.00    5.00    --  -36.69 -57.00-120.00   84
  4  \w   -102.00 -13.00   1.00    5.00    --  -36.69 145.00  75.00   89
  5  \w      1.00  27.00   1.00    5.00    --   36.69  93.00 -89.06   26
  6  \w      1.00  76.00   1.00    5.00    --   36.69 -99.00 -60.00   75
  7  \w     41.00 132.00   1.00   17.50    --  111.00 -30.00 150.00   91
  8  \w     41.00 116.00   1.00   17.50    --  111.00-111.00-120.00   75
  9  \w     93.00 178.00   1.00   17.50    --  111.00  61.00 -60.00   85
 10  \w    100.00 178.00   1.00   17.50    --  111.00 111.00 -30.00   78
 11  \w     40.00 149.00   1.00   17.50    --  111.00 -15.00  60.00  109
 12  \w     44.00 129.00   1.00   17.50    --  111.00 -61.00-150.00   85
 13  \w     41.00 116.00   1.00   17.50    --  111.00-111.00-180.00   75
 14  \w     43.00 138.00   1.00   17.50    --  111.00 -77.00-150.00   95
 15  \w     90.00 178.00   1.00   17.50    --  111.00  30.00-120.00   88
 16  \w     73.00 168.00   1.00   17.50    --  111.00  15.00 -60.00   95
 17  \w     94.00 176.00   1.00   17.50    --  111.00  45.00  60.00   82
 18  \w     97.00 150.00   1.00   17.50    --  111.00 178.00  60.00   53
 19  \w     69.00 123.00   1.00   17.50    --  111.00 -45.00 -60.00   54
 20  \w     74.00 101.00   1.00   17.50    --  111.00 -94.00  90.00   27
 21  \w     66.00  93.00   1.00   17.50    --  111.00 -61.00   0.00   27
 22  \w     75.00 107.00   1.00   17.50    --  111.00-111.00 -90.00   32
 23  \w    151.00 177.00   1.00   17.50    --  111.00  45.00 -30.00   26
 24  \w     75.00 116.00   1.00   17.50    --  111.00 -45.00  90.00   41
 25  \w     44.00  69.00   1.00   17.50    --  111.00 -45.00  90.00   25
 26  \w    106.00 178.00   1.00   17.50    --  111.00 111.00-120.00   72
 27  \w    104.00 129.00   1.00   17.50    --  111.00 -61.00   0.00   25
 28  \w     76.00 103.00   1.00   17.50    --  111.00 -94.00-180.00   27
 29  \w     79.00 104.00   1.00   17.50    --  111.00 -94.00 -90.00   25
 30  \w     44.00  71.00   1.00   17.50    --  111.00 -94.00   0.00   27
 31  \w     96.00 122.00   1.00   17.50    --  111.00-126.00-169.00   26
 32  \w     96.00 154.00   1.00   17.50    --  111.00  45.00 -60.00   58
 33  \w    124.00 151.00   1.00   17.50    --  111.00  45.00  30.00   27
 34  \w     81.00 128.00   1.00   17.50    --  111.00 -48.00-155.57   47
 35  \w    107.00 132.00   1.00   17.50    --  111.00-145.00  22.00   25
 36  \w    105.00 132.00   1.00   17.50    --  111.00 111.00 120.00   27
;
_diffrn_measurement_device 'four-circle diffractometer'
_diffrn_measurement_device_type 'SuperNova, Dual, Cu at zero, EosS2'
_diffrn_measurement_method '\w scans'
_diffrn_orient_matrix_type 'CrysAlisPro convention (1999,Acta A55,543-557)'
_diffrn_orient_matrix_UB_11 0.0226948000
_diffrn_orient_matrix_UB_12 0.0978992000
_diffrn_orient_matrix_UB_13 0.0061632000
_diffrn_orient_matrix_UB_21 -0.0950028000
_diffrn_orient_matrix_UB_22 -0.0070652000
_diffrn_orient_matrix_UB_23 -0.0099625000
_diffrn_orient_matrix_UB_31 -0.0145910000
_diffrn_orient_matrix_UB_32 -0.0064166000
_diffrn_orient_matrix_UB_33 0.0528745000
_diffrn_radiation_monochromator mirror
_diffrn_radiation_probe x-ray
_diffrn_radiation_type CuK\a
_diffrn_radiation_wavelength 1.54184
_diffrn_reflns_av_R_equivalents 0.0484
_diffrn_reflns_av_unetI/netI 0.0882
_diffrn_reflns_Laue_measured_fraction_full 0.914
_diffrn_reflns_Laue_measured_fraction_max 0.914
_diffrn_reflns_limit_h_max 13
_diffrn_reflns_limit_h_min -13
_diffrn_reflns_limit_k_max 13
_diffrn_reflns_limit_k_min -13
_diffrn_reflns_limit_l_max 23
_diffrn_reflns_limit_l_min -22
_diffrn_reflns_number 17430
_diffrn_reflns_point_group_measured_fraction_full 0.914
_diffrn_reflns_point_group_measured_fraction_max 0.914
_diffrn_reflns_theta_full 39.973
_diffrn_reflns_theta_max 39.973
_diffrn_reflns_theta_min 3.669
_diffrn_source 'micro-focus sealed X-ray tube'
_diffrn_source_type 'SuperNova (Cu) X-ray Source'
_exptl_absorpt_coefficient_mu 0.552
_exptl_absorpt_correction_T_max 1.00000
_exptl_absorpt_correction_T_min 0.86926
_exptl_absorpt_correction_type multi-scan
_exptl_absorpt_process_details
;
CrysAlisPro 1.171.38.41 (Rigaku Oxford Diffraction, 2015)
Empirical absorption correction using spherical harmonics,
 implemented in SCALE3 ABSPACK scaling algorithm.
;
_exptl_crystal_colour orange
_exptl_crystal_density_diffrn 1.113
_exptl_crystal_description block
_exptl_crystal_F_000 2602
_exptl_crystal_size_max 0.06
_exptl_crystal_size_mid 0.05
_exptl_crystal_size_min 0.04
_refine_diff_density_max 0.621
_refine_diff_density_min -0.519
_refine_diff_density_rms 0.101
_refine_ls_extinction_method none
_refine_ls_goodness_of_fit_ref 1.740
_refine_ls_hydrogen_treatment constr
_refine_ls_matrix_type full
_refine_ls_number_parameters 833
_refine_ls_number_reflns 8117
_refine_ls_number_restraints 1841
_refine_ls_restrained_S_all 1.581
_refine_ls_R_factor_all 0.2495
_refine_ls_R_factor_gt 0.1970
_refine_ls_shift/su_max 2.120
_refine_ls_shift/su_mean 0.025
_refine_ls_structure_factor_coef Fsqd
_refine_ls_weighting_details 'w=1/[\s^2^(Fo^2^)+(0.2000P)^2^] where P=(Fo^2^+2Fc^2^)/3'
_refine_ls_weighting_scheme calc
_refine_ls_wR_factor_gt 0.4947
_refine_ls_wR_factor_ref 0.5452
_reflns_Friedel_coverage 0.000
_reflns_number_gt 4272
_reflns_number_total 8117
_reflns_threshold_expression 'I > 2\s(I)'
_cod_data_source_file ja8b03535_si_001.cif
_cod_data_source_block rhs38c
_cod_database_code 4132378
_shelx_shelxl_version_number 2016/4
_shelx_space_group_comment
;
The symmetry employed for this shelxl refinement is uniquely defined
by the following loop, which should always be used as a source of
symmetry information in preference to the above space-group names.
They are only intended as comments.
;
_reflns_odcompleteness_completeness 90.97
_reflns_odcompleteness_iscentric 1
_reflns_odcompleteness_theta 74.33
_olex2_refinement_description
;
1. Fixed Uiso
 At 1.2 times of:
  All C(H) groups, All C(H,H) groups
 At 1.5 times of:
  All C(H,H,H) groups
2. Shared sites
{C46A, C46D}
{C45A, C45D}
{C44A, C44D}
{C47A, C47D}
{C48A, C48D}
{C43A, C43D}
{C26B, C26C}
{C26A, C26D}
3. Restrained distances
 C47B-C49B = C9A-C11A = C3B-C5B = C49B-C51B = C21A-C23A
 2.5 with sigma of 0.02
 C48B-C50B = C47D-C49D = C48D-C50D
 2.3 with sigma of 0.02
 C24B-C26B
 2.3 with sigma of 0.02
 C46B-C47C = C46B-C47B = C11-C24
 1.5 with sigma of 0.02
 C1B-C2B = C2B-C3B = C3B-C4B = C4B-C5B = C5B-C6B = C6B-C7B = C7B-C8B = C8B-C9B
 = C9B-C10B
 1.54 with sigma of 0.02
 C47B-C48B = C47C-C48C = C48B-C49B = C48C-C49C = C49B-C50B = C49C-C50C = C50B-
 C51B = C50C-C51C
 1.54 with sigma of 0.02
 C48A-C49A = C48D-C49D = C49A-C50A = C49D-C50D = C50A-C51A = C50D-C51D
 1.54 with sigma of 0.02
 C21A-C22A = C22A-C23A = C23A-C24A = C24A-C25A = C25A-C26A = C26A-C27A = C27A-
 C28A = C28A-C29A = C29A-C30A = C30A-C31A
 1.54 with sigma of 0.02
 C21D-C22D = C22D-C23D = C23D-C24D = C24D-C25D = C25D-C26D = C26D-C27D = C27D-
 C28D = C28D-C29D = C29D-C30D = C30D-C31D
 1.54 with sigma of 0.02
 C1A-C2A = C2A-C3A = C3A-C4A = C4A-C5A = C5A-C6A = C6A-C7A = C7A-C8A = C8A-C9A
 = C9A-C10A = C10A-C11A
 1.54 with sigma of 0.02
 C46B-C47B = C46B-C47C = C47B-C48B = C47C-C48C = C48B-C49B = C48C-C49C = C49B-
 C50B = C49C-C50C = C50B-C51B = C50C-C51C
 1.54 with sigma of 0.02
 C21C-C22C = C22C-C23C = C23C-C24C = C24C-C25C = C25C-C26C = C26C-C27C = C27C-
 C28C = C28C-C29C = C29C-C30C
 1.54 with sigma of 0.02
 C21B-C22B = C22B-C23B = C23B-C24B = C24B-C25B = C25B-C26B = C26B-C27B = C27B-
 C28B = C28B-C29B = C29B-C30C
 1.54 with sigma of 0.02
4. Rigid bond restraints
 C44D, C43D, C46D, C42D, C47D, C41D, C48D, C49D, C50D, C45D, C41A, C42A, C43A,
 C44A, C45A, C46A, C47A, C48A, C49A, C50A, C51A, C51D
 with sigma for 1-2 distances of 0.01 and sigma for 1-3 distances of 0.01
 C47B, C47C, C48B, C48C, C49B, C49C, C50B, C50C, C51B, C51C
 with sigma for 1-2 distances of 0.01 and sigma for 1-3 distances of 0.01
 C1A, C2A, C3A, C4A, C5A, C6A, C7A, C8A, C9A, C10A, C11A
 with sigma for 1-2 distances of 0.01 and sigma for 1-3 distances of 0.01
 C1B, C2B, C3B, C4B, C5B, C6B, C7B, C8B, C9B, C10B
 with sigma for 1-2 distances of 0.01 and sigma for 1-3 distances of 0.01
5. Uiso/Uaniso restraints and constraints
C44D \\sim C43D \\sim C46D \\sim C42D \\sim C47D \\sim C41D \\sim C48D \\sim
C49D \\sim C50D \\sim C45D \\sim C41A \\sim C42A \\sim C43A \\sim C44A \\sim
C45A \\sim C46A \\sim C47A \\sim C48A \\sim C49A \\sim C50A \\sim C51A \\sim
C51D: within 2A with sigma of 0.03 and sigma for terminal atoms of 0.06
C47B \\sim C47C \\sim C48B \\sim C48C \\sim C49B \\sim C49C \\sim C50B \\sim
C50C \\sim C51B \\sim C51C: within 2A with sigma of 0.03 and sigma for terminal
atoms of 0.06
C1A \\sim C2A \\sim C3A \\sim C4A \\sim C5A \\sim C6A \\sim C7A \\sim C8A \\sim
C9A \\sim C10A \\sim C11A: within 2A with sigma of 0.04 and sigma for terminal
atoms of 0.08
C1B \\sim C2B \\sim C3B \\sim C4B \\sim C5B \\sim C6B \\sim C7B \\sim C8B \\sim
C9B \\sim C10B: within 2A with sigma of 0.04 and sigma for terminal atoms of
0.08
C1 \\sim C1A \\sim C44D \\sim C2 \\sim C2A \\sim C43D \\sim C3 \\sim C3A \\sim
C46D \\sim C42D \\sim C4 \\sim C4A \\sim C47D \\sim C41D \\sim C11A \\sim C5
\\sim C5A \\sim C48D \\sim C10A \\sim C6 \\sim C6A \\sim C49D \\sim C7 \\sim
C7A \\sim C50D \\sim C8 \\sim C8A \\sim C45D \\sim C9 \\sim C10 \\sim C11 \\sim
C12 \\sim C13 \\sim C14 \\sim C15 \\sim C16 \\sim C17 \\sim C18 \\sim C19 \\sim
C20 \\sim C21 \\sim C21A \\sim C21B \\sim C21C \\sim C22 \\sim C22A \\sim C22B
\\sim C22C \\sim C23 \\sim C23A \\sim C23B \\sim C23C \\sim C24 \\sim C24A
\\sim C24B \\sim C24C \\sim C25A \\sim C25B \\sim C25C \\sim C26A \\sim C26B
\\sim C26C \\sim C9A \\sim C27A \\sim C27B \\sim C27C \\sim C28A \\sim C28B
\\sim C28C \\sim C29A \\sim C29B \\sim C29C \\sim C30A \\sim C30B \\sim C30C
\\sim C31 \\sim C31A \\sim C32 \\sim C33 \\sim C34 \\sim C35 \\sim C36 \\sim
C37 \\sim C38 \\sim C39 \\sim C40 \\sim C41 \\sim C41A \\sim C41B \\sim C6B
\\sim C42 \\sim C42A \\sim C42B \\sim C43 \\sim C43A \\sim C43B \\sim C44 \\sim
C44A \\sim C44B \\sim C45 \\sim C45A \\sim C45B \\sim C46 \\sim C46A \\sim C46B
\\sim C47 \\sim C47A \\sim C47B \\sim C47C \\sim C48 \\sim C48A \\sim C48B
\\sim C48C \\sim C49 \\sim C49A \\sim C49B \\sim C49C \\sim C50 \\sim C50A
\\sim C50B \\sim C50C \\sim C51 \\sim C51A \\sim C51B \\sim C51C \\sim C52
\\sim C53 \\sim C51D \\sim C54 \\sim C55 \\sim C56 \\sim C57 \\sim C58 \\sim
C59 \\sim C60 \\sim C61 \\sim C62 \\sim C63 \\sim C64 \\sim C71 \\sim C72 \\sim
C73 \\sim C74 \\sim C75 \\sim C76 \\sim C77 \\sim C78 \\sim C79 \\sim C80 \\sim
C81 \\sim C82 \\sim C83 \\sim C84 \\sim C85 \\sim C86 \\sim C87 \\sim C88 \\sim
C89 \\sim C90 \\sim C91 \\sim C92 \\sim C93 \\sim C94 \\sim C95 \\sim C96 \\sim
C97 \\sim C98 \\sim C99 \\sim C100 \\sim C101 \\sim C102 \\sim C103 \\sim C104:
within 1.6A with sigma of 0.02 and sigma for terminal atoms of 0.02
Uanis(O1) \\sim Ueq, Uanis(O2) \\sim Ueq, Uanis(O3) \\sim Ueq, Uanis(O4) \\sim
Ueq, Uanis(N1) \\sim Ueq, Uanis(N2) \\sim Ueq, Uanis(C1) \\sim Ueq, Uanis(C2)
\\sim Ueq, Uanis(C3) \\sim Ueq, Uanis(C4) \\sim Ueq, Uanis(C5) \\sim Ueq,
Uanis(C6) \\sim Ueq, Uanis(C7) \\sim Ueq, Uanis(C8) \\sim Ueq, Uanis(C9) \\sim
Ueq, Uanis(C10) \\sim Ueq, Uanis(C11) \\sim Ueq, Uanis(C12) \\sim Ueq,
Uanis(C13) \\sim Ueq, Uanis(C14) \\sim Ueq, Uanis(C15) \\sim Ueq, Uanis(C16)
\\sim Ueq, Uanis(C17) \\sim Ueq, Uanis(C18) \\sim Ueq, Uanis(C19) \\sim Ueq,
Uanis(C20) \\sim Ueq, Uanis(C21) \\sim Ueq, Uanis(C22) \\sim Ueq, Uanis(C23)
\\sim Ueq, Uanis(C24) \\sim Ueq: with sigma of 0.03 and sigma for terminal
atoms of 0.06
Uanis(C1) = Uanis(C2) = Uanis(C3) = Uanis(C4) = Uanis(C5) = Uanis(C6) =
Uanis(C7) = Uanis(C8) = Uanis(C9) = Uanis(C10) = Uanis(C11) = Uanis(C12) =
Uanis(C13) = Uanis(C14) = Uanis(C15) = Uanis(C16) = Uanis(C17) = Uanis(C18) =
Uanis(C19) = Uanis(C20) = Uanis(C21) = Uanis(C22) = Uanis(C23) = Uanis(C24) =
Uanis(N1) = Uanis(N2)
Uanis(N3) = Uanis(N4) = Uanis(C41) = Uanis(C42) = Uanis(C43) = Uanis(C44) =
Uanis(C45) = Uanis(C46) = Uanis(C47) = Uanis(C48) = Uanis(C49) = Uanis(C50) =
Uanis(C51) = Uanis(C52) = Uanis(C53) = Uanis(C54) = Uanis(C55) = Uanis(C56) =
Uanis(C57) = Uanis(C58) = Uanis(C59) = Uanis(C60)
Uanis(N5) = Uanis(N6) = Uanis(C81) = Uanis(C82) = Uanis(C83) = Uanis(C84) =
Uanis(C85) = Uanis(C86) = Uanis(C87) = Uanis(C88) = Uanis(C89) = Uanis(C90) =
Uanis(C91) = Uanis(C92) = Uanis(C93) = Uanis(C94) = Uanis(C95) = Uanis(C96) =
Uanis(C97) = Uanis(C98) = Uanis(C99) = Uanis(C101) = Uanis(C102) = Uanis(C103)
= Uanis(C104)
Uanis(O1) = Uanis(O2) = Uanis(O3) = Uanis(O4) = Uanis(O5) = Uanis(O6) =
Uanis(O7) = Uanis(O8)
Uanis(C31) = Uanis(C32) = Uanis(C33) = Uanis(C34) = Uanis(C35) = Uanis(C36) =
Uanis(C37) = Uanis(C38) = Uanis(C39) = Uanis(C40)
Uanis(C71) = Uanis(C72) = Uanis(C73) = Uanis(C74) = Uanis(C75) = Uanis(C76) =
Uanis(C77) = Uanis(C78) = Uanis(C79) = Uanis(C80)
Uanis(C61) = Uanis(C62) = Uanis(C63) = Uanis(C64)
Uiso(C1B) = Uiso(C2B) = Uiso(C3B) = Uiso(C4B) = Uiso(C5B) = Uiso(C6B) =
Uiso(C7B) = Uiso(C8B) = Uiso(C9B) = Uiso(C10B)
Uanis(C46A) = Uanis(C46D)
Uanis(C47A) = Uanis(C47D)
Uanis(C48A) = Uanis(C48D)
Uanis(C49A) = Uanis(C49D)
Uanis(C50A) = Uanis(C50D)
Uanis(C51A) = Uanis(C51D)
Uanis(C45A) = Uanis(C45D)
Uanis(C44A) = Uanis(C44D)
Uanis(C43A) = Uanis(C43D)
Uanis(C41A) = Uanis(C41D) = Uanis(C42A) = Uanis(C42D)
Uanis(C41B) = Uanis(C42B) = Uanis(C43B) = Uanis(C44B) = Uanis(C45B) =
Uanis(C46B) = Uanis(C47B) = Uanis(C47C) = Uanis(C48B) = Uanis(C48C) =
Uanis(C49B) = Uanis(C49C) = Uanis(C50B) = Uanis(C50C) = Uanis(C51B) =
Uanis(C51C)
Uanis(C1A) = Uanis(C2A) = Uanis(C3A) = Uanis(C4A) = Uanis(C5A) = Uanis(C6A) =
Uanis(C7A) = Uanis(C8A) = Uanis(C9A) = Uanis(C10A) = Uanis(C11A)
Uanis(N1S) = Uanis(N2S) = Uanis(N3S) = Uanis(N4S) = Uanis(C1S) = Uanis(C2S) =
Uanis(C3S) = Uanis(C4S) = Uanis(C5S) = Uanis(C6S) = Uanis(C7S) = Uanis(C8S)
Uanis(C21B) = Uanis(C21C) = Uanis(C22B) = Uanis(C22C) = Uanis(C23B) =
Uanis(C23C) = Uanis(C24B) = Uanis(C24C) = Uanis(C25B) = Uanis(C25C) =
Uanis(C26B) = Uanis(C26C) = Uanis(C27B) = Uanis(C27C) = Uanis(C28B) =
Uanis(C28C) = Uanis(C29B) = Uanis(C29C) = Uanis(C30B) = Uanis(C30C)
Uanis(C21A) = Uanis(C21D) = Uanis(C22A) = Uanis(C22D) = Uanis(C23A) =
Uanis(C23D) = Uanis(C24A) = Uanis(C24D) = Uanis(C25A) = Uanis(C25D) =
Uanis(C26A) = Uanis(C26D) = Uanis(C27A) = Uanis(C27D) = Uanis(C28A) =
Uanis(C28D) = Uanis(C29A) = Uanis(C29D) = Uanis(C30A) = Uanis(C30D) =
Uanis(C31A) = Uanis(C31D)
6. Others
 Sof(C44D)=Sof(H44A)=Sof(H44B)=Sof(C43D)=Sof(C46D)=Sof(C42D)=Sof(C47D)=
 Sof(C41D)=Sof(C48D)=Sof(C49D)=Sof(H49A)=Sof(H49B)=Sof(C50D)=Sof(H50A)=
 Sof(H50B)=Sof(C45D)=Sof(H45A)=Sof(H45B)=Sof(C51D)=Sof(H51J)=Sof(H51K)=
 Sof(H51L)=1-FVAR(1)
 Sof(C41A)=Sof(H41A)=Sof(H41B)=Sof(H41C)=Sof(C42A)=Sof(H42A)=Sof(H42B)=
 Sof(C43A)=Sof(H43A)=Sof(H43B)=Sof(C44A)=Sof(H44C)=Sof(H44D)=Sof(C45A)=
 Sof(H45C)=Sof(H45D)=Sof(C46A)=Sof(H46A)=Sof(C47A)=Sof(H47A)=Sof(H47B)=
 Sof(C48A)=Sof(H48A)=Sof(C49A)=Sof(H49C)=Sof(H49D)=Sof(C50A)=Sof(H50C)=
 Sof(H50D)=Sof(C51A)=Sof(H51A)=Sof(H51B)=Sof(H51C)=FVAR(1)
 Sof(H46C)=Sof(C47C)=Sof(H47E)=Sof(H47F)=Sof(C48C)=Sof(H48D)=Sof(H48E)=
 Sof(C49C)=Sof(H49G)=Sof(H49H)=Sof(C50C)=Sof(H50G)=Sof(H50H)=Sof(C51C)=
 Sof(H51G)=Sof(H51H)=Sof(H51I)=1-FVAR(2)
 Sof(H46B)=Sof(C47B)=Sof(H47C)=Sof(H47D)=Sof(C48B)=Sof(H48B)=Sof(H48C)=
 Sof(C49B)=Sof(H49E)=Sof(H49F)=Sof(C50B)=Sof(H50E)=Sof(H50F)=Sof(C51B)=
 Sof(H51D)=Sof(H51E)=Sof(H51F)=FVAR(2)
 Sof(C21C)=Sof(H21D)=Sof(H21E)=Sof(H21F)=Sof(C22C)=Sof(H22C)=Sof(H22D)=
 Sof(C23C)=Sof(H23C)=Sof(H23D)=Sof(C24C)=Sof(H24C)=Sof(H24D)=Sof(C25C)=
 Sof(H25C)=Sof(H25D)=Sof(C26C)=Sof(H26C)=Sof(C27C)=Sof(H27C)=Sof(H27D)=
 Sof(C28C)=Sof(H28C)=Sof(H28D)=Sof(C29C)=Sof(H29C)=Sof(H29D)=Sof(C30C)=
 Sof(H30C)=Sof(H30D)=Sof(H30E)=1-FVAR(3)
 Sof(C21B)=Sof(H21A)=Sof(H21B)=Sof(H21C)=Sof(C22B)=Sof(H22A)=Sof(H22B)=
 Sof(C23B)=Sof(H23A)=Sof(H23B)=Sof(C24B)=Sof(C25B)=Sof(C26B)=Sof(C27B)=
 Sof(C28B)=Sof(H28A)=Sof(H28B)=Sof(C29B)=Sof(C30B)=FVAR(3)
 Sof(C21D)=Sof(H21G)=Sof(H21H)=Sof(H21I)=Sof(C22D)=Sof(H22E)=Sof(H22F)=
 Sof(C23D)=Sof(H23E)=Sof(H23F)=Sof(C24D)=Sof(H24E)=Sof(H24F)=Sof(C25D)=
 Sof(H25E)=Sof(H25F)=Sof(C26D)=Sof(H26D)=Sof(C27D)=Sof(H27E)=Sof(H27F)=
 Sof(C28D)=Sof(H28E)=Sof(H28F)=Sof(C29D)=Sof(H29E)=Sof(H29F)=Sof(C30D)=
 Sof(H30F)=Sof(H30G)=Sof(C31D)=Sof(H31D)=Sof(H31E)=Sof(H31F)=1-FVAR(4)
 Sof(C21A)=Sof(C22A)=Sof(C23A)=Sof(C24A)=Sof(H24A)=Sof(H24B)=Sof(C25A)=
 Sof(H25A)=Sof(H25B)=Sof(C26A)=Sof(C27A)=Sof(H27A)=Sof(H27B)=Sof(C28A)=
 Sof(C29A)=Sof(H29A)=Sof(H29B)=Sof(C30A)=Sof(H30A)=Sof(H30B)=Sof(C31A)=
 Sof(H31A)=Sof(H31B)=Sof(H31C)=FVAR(4)
7.a Ternary CH refined with riding coordinates:
 C6A(H6A), C26C(H26C), C6B(H6B), C46A(H46A), C46B(H46B), C46B(H46C), C26D(H26D)
7.b Secondary CH2 refined with riding coordinates:
 C44D(H44A,H44B), C2A(H2AA,H2AB), C3A(H3AA,H3AB), C4A(H4AA,H4AB), C5A(H5AA,
 H5AB), C10A(H10A,H10B), C49D(H49A,H49B), C50D(H50A,H50B), C8A(H8AA,H8AB),
 C45D(H45A,H45B), C22B(H22A,H22B), C22C(H22C,H22D), C23B(H23A,H23B), C23C(H23C,
 H23D), C24A(H24A,H24B), C24C(H24C,H24D), C25A(H25A,H25B), C25C(H25C,H25D),
 C27A(H27A,H27B), C27C(H27C,H27D), C28B(H28A,H28B), C28C(H28C,H28D), C29A(H29A,
 H29B), C29C(H29C,H29D), C30A(H30A,H30B), C42A(H42A,H42B), C42B(H42C,H42D),
 C43A(H43A,H43B), C43B(H43C,H43D), C44A(H44C,H44D), C44B(H44E,H44F), C45A(H45C,
 H45D), C45B(H45E,H45F), C47A(H47A,H47B), C47B(H47C,H47D), C47C(H47E,H47F),
 C48B(H48B,H48C), C48C(H48D,H48E), C49A(H49C,H49D), C49B(H49E,H49F), C49C(H49G,
 H49H), C50A(H50C,H50D), C50B(H50E,H50F), C50C(H50G,H50H), C22D(H22E,H22F),
 C23D(H23E,H23F), C24D(H24E,H24F), C25D(H25E,H25F), C27D(H27E,H27F), C28D(H28E,
 H28F), C29D(H29E,H29F), C30D(H30F,H30G), C3B(H3BA,H3BB), C9B(H9BA,H9BB),
 C4B(H4BA,H4BB), C7B(H7BA,H7BB), C8B(H8BA,H8BB), C2B(H2BA,H2BB)
7.c Aromatic/amide H refined with riding coordinates:
 C2(H2), C3(H3), C8(H8), C12(H12), C17(H17), C18(H18), C33(H33), C34(H34),
 C36(H36), C37(H37), C42(H42), C48(H48), C48A(H48A), C52(H52), C58(H58),
 C73(H73), C74(H74), C76(H76), C77(H77), C82(H82), C83(H83), C88(H88), C92(H92),
  C97(H97), C98(H98)
7.d Idealised Me refined as rotating group:
 C1A(H1AA,H1AB,H1AC), C11A(H11A,H11B,H11C), C21B(H21A,H21B,H21C), C21C(H21D,
 H21E,H21F), C30C(H30C,H30D,H30E), C31A(H31A,H31B,H31C), C41A(H41A,H41B,H41C),
 C41B(H41D,H41E,H41F), C51A(H51A,H51B,H51C), C51B(H51D,H51E,H51F), C51C(H51G,
 H51H,H51I), C51D(H51J,H51K,H51L), C2S(H2SA,H2SB,H2SC), C4S(H4SA,H4SB,H4SC),
 C6S(H6SA,H6SB,H6SC), C8S(H8SA,H8SB,H8SC), C21D(H21G,H21H,H21I), C31D(H31D,H31E,
 H31F), C10B(H10C,H10D,H10E), C1B(H1BA,H1BB,H1BC)
;
_olex2_submission_special_instructions 'No special instructions were received'
_oxdiff_exptl_absorpt_empirical_details
;
Empirical correction (ABSPACK) includes:
- Absorption correction using spherical harmonics
- Frame scaling
;
_oxdiff_exptl_absorpt_empirical_full_max 2.011
_oxdiff_exptl_absorpt_empirical_full_min 0.653

loop_
_space_group_symop_operation_xyz
'x, y, z'
'-x, -y, -z'

loop_
_atom_site_label
_atom_site_type_symbol
_atom_site_fract_x
_atom_site_fract_y
_atom_site_fract_z
_atom_site_U_iso_or_equiv
_atom_site_adp_type
_atom_site_occupancy
_atom_site_site_symmetry_order
_atom_site_calc_flag
_atom_site_refinement_flags_posn
_atom_site_refinement_flags_adp
_atom_site_refinement_flags_occupancy
_atom_site_disorder_assembly
_atom_site_disorder_group
O1 O 0.7495(10) 0.5578(9) 0.1567(5) 0.132(2) Uani 1 1 d . U . . .
O2 O 0.7098(10) 0.2710(8) 0.1505(5) 0.132(2) Uani 1 1 d . U . . .
O3 O 0.1209(10) 0.1673(9) -0.0930(5) 0.132(2) Uani 1 1 d . U . . .
O4 O 0.1386(10) 0.4477(9) -0.0655(5) 0.132(2) Uani 1 1 d . U . . .
O5 O 1.0269(11) 0.9082(8) 0.3259(6) 0.132(2) Uani 1 1 d . . . . .
O6 O 0.9183(10) 1.0087(8) 0.1996(5) 0.132(2) Uani 1 1 d . . . . .
O7 O 0.3458(11) 0.4152(8) 0.1736(5) 0.132(2) Uani 1 1 d . . . . .
O8 O 0.4366(10) 0.3409(8) 0.3149(5) 0.132(2) Uani 1 1 d . . . . .
O9 O 0.1673(8) 0.1268(8) 0.5346(5) 0.107(4) Uani 1 1 d . . . . .
O10 O 0.4560(9) 0.1812(7) 0.5571(4) 0.106(4) Uani 1 1 d . . . . .
O11 O 0.5707(8) 0.7525(7) 0.3414(4) 0.088(4) Uani 1 1 d . . . . .
O12 O 0.2846(9) 0.7183(7) 0.3293(4) 0.105(4) Uani 1 1 d . . . . .
N1 N 0.7360(12) 0.4159(10) 0.1570(5) 0.1100(13) Uani 1 1 d . U . . .
N2 N 0.1187(12) 0.3086(10) -0.0794(6) 0.1100(13) Uani 1 1 d . U . . .
N3 N 0.9694(10) 0.9577(8) 0.2600(5) 0.0814(13) Uani 1 1 d . . . . .
N4 N 0.3921(10) 0.3766(8) 0.2427(5) 0.0814(13) Uani 1 1 d . . . . .
N5 N 0.3097(9) 0.1576(8) 0.5484(5) 0.0775(12) Uani 1 1 d . . . . .
N6 N 0.4256(9) 0.7342(8) 0.3336(5) 0.0775(12) Uani 1 1 d . . . . .
C1 C 0.6033(16) 0.3147(13) 0.1112(7) 0.1100(13) Uani 1 1 d . U . . .
C1A C -0.059(2) 0.328(2) -0.3140(10) 0.233(3) Uani 1 1 d D U . . .
H1AA H -0.021419 0.384831 -0.316713 0.349 Uiso 1 1 calc GR . . . .
H1AB H -0.111612 0.320492 -0.332482 0.349 Uiso 1 1 calc GR . . . .
H1AC H -0.032369 0.287262 -0.325072 0.349 Uiso 1 1 calc GR . . . .
C44D C 0.3320(18) -0.0157(15) 0.5200(9) 0.154(4) Uani 0.288(16) 1 d . U P A 2
H44A H 0.389270 -0.001709 0.534870 0.185 Uiso 0.288(16) 1 calc R . P A 2
H44B H 0.333936 0.018776 0.493166 0.185 Uiso 0.288(16) 1 calc R . P A 2
C2 C 0.5482(15) 0.2284(12) 0.0925(7) 0.1100(13) Uani 1 1 d . U . . .
H2 H 0.563008 0.180957 0.101447 0.132 Uiso 1 1 calc R . . . .
C2A C -0.079(2) 0.315(2) -0.2628(10) 0.233(3) Uani 1 1 d D U . . .
H2AA H -0.093517 0.363543 -0.249134 0.280 Uiso 1 1 calc R . . . .
H2AB H -0.127009 0.264053 -0.260417 0.280 Uiso 1 1 calc R . . . .
C43D C 0.2976(19) -0.1114(15) 0.5045(9) 0.154(4) Uani 0.288(16) 1 d . U P A 2
C3 C 0.4791(15) 0.2159(12) 0.0635(7) 0.1100(13) Uani 1 1 d . U . . .
H3 H 0.453313 0.161003 0.050027 0.132 Uiso 1 1 calc R . . . .
C3A C 0.001(2) 0.306(2) -0.2370(10) 0.233(3) Uani 1 1 d D U . . .
H3AA H 0.048445 0.358500 -0.237948 0.280 Uiso 1 1 calc R . . . .
H3AB H 0.017100 0.259490 -0.251376 0.280 Uiso 1 1 calc R . . . .
C46D C 0.2981(18) 0.0791(16) 0.5821(10) 0.155(5) Uani 0.288(16) 1 d . U P A 2
C42D C 0.357(7) -0.183(7) 0.472(3) 0.146(4) Uani 0.288(16) 1 d . U P A 2
C4 C 0.4402(16) 0.2825(12) 0.0513(7) 0.1100(13) Uani 1 1 d . U . . .
C4A C -0.023(2) 0.289(2) -0.1862(10) 0.233(3) Uani 1 1 d D U . . .
H4AA H -0.041112 0.335393 -0.172581 0.280 Uiso 1 1 calc R . . . .
H4AB H -0.069618 0.236501 -0.185596 0.280 Uiso 1 1 calc R . . . .
C47D C 0.2401(18) 0.0930(15) 0.6222(9) 0.157(4) Uani 0.288(16) 1 d D U P A 2
C41D C 0.254(6) -0.212(5) 0.491(3) 0.146(4) Uani 0.288(16) 1 d . U P A 2
C11A C -0.221(2) 0.243(2) 0.0355(9) 0.233(3) Uani 1 1 d D U . . .
H11A H -0.229877 0.223905 0.066671 0.349 Uiso 1 1 calc GR . . . .
H11B H -0.270255 0.213774 0.015101 0.349 Uiso 1 1 calc GR . . . .
H11C H -0.213061 0.303616 0.036307 0.349 Uiso 1 1 calc GR . . . .
C5 C 0.4967(16) 0.3697(13) 0.0707(7) 0.1100(13) Uani 1 1 d . U . . .
C5A C 0.056(2) 0.283(2) -0.1582(10) 0.233(3) Uani 1 1 d D U . . .
H5AA H 0.106512 0.326870 -0.166232 0.280 Uiso 1 1 calc R . . . .
H5AB H 0.063745 0.227520 -0.165358 0.280 Uiso 1 1 calc R . . . .
C48D C 0.2225(16) 0.0478(16) 0.6637(9) 0.163(5) Uani 0.288(16) 1 d D U P A 2
C10A C -0.1402(19) 0.225(2) 0.0169(10) 0.233(3) Uani 1 1 d D U . . .
H10A H -0.088866 0.261297 0.034362 0.280 Uiso 1 1 calc R . . . .
H10B H -0.143597 0.165959 0.020501 0.280 Uiso 1 1 calc R . . . .
C6 C 0.4665(16) 0.4410(13) 0.0592(7) 0.1100(13) Uani 1 1 d . U . . .
C6A C 0.041(2) 0.293(2) -0.1063(11) 0.233(3) Uani 1 1 d D U . . .
H6A H 0.036078 0.350749 -0.105036 0.280 Uiso 1 1 calc R . . . .
C49D C 0.279(5) -0.011(5) 0.660(2) 0.161(5) Uani 0.288(16) 1 d D U P A 2
H49A H 0.337457 0.019735 0.653035 0.193 Uiso 0.288(16) 1 calc R . P A 2
H49B H 0.255234 -0.059489 0.638258 0.193 Uiso 0.288(16) 1 calc R . P A 2
C7 C 0.5150(16) 0.5233(13) 0.0790(7) 0.1100(13) Uani 1 1 d . U . . .
C7A C -0.043(2) 0.245(2) -0.0868(11) 0.233(3) Uani 1 1 d D U . . .
C50D C 0.273(5) -0.035(4) 0.7123(19) 0.150(6) Uani 0.288(16) 1 d D U P A 2
H50A H 0.224686 -0.017693 0.721566 0.180 Uiso 0.288(16) 1 calc R . P A 2
H50B H 0.251186 -0.097071 0.708351 0.180 Uiso 0.288(16) 1 calc R . P A 2
C8 C 0.5924(15) 0.5370(13) 0.1026(7) 0.1100(13) Uani 1 1 d . U . . .
H8 H 0.625959 0.592633 0.111304 0.132 Uiso 1 1 calc R . . . .
C8A C -0.042(2) 0.263(2) -0.0337(10) 0.233(3) Uani 1 1 d D U . . .
H8AA H -0.021552 0.224047 -0.015694 0.280 Uiso 1 1 calc R . . . .
H8AB H -0.010753 0.321972 -0.023344 0.280 Uiso 1 1 calc R . . . .
C45D C 0.2727(19) -0.0010(15) 0.5529(9) 0.155(4) Uani 0.288(16) 1 d . U P A 2
H45A H 0.259971 -0.047441 0.573831 0.186 Uiso 0.288(16) 1 calc R . P A 2
H45B H 0.219740 -0.004723 0.535298 0.186 Uiso 0.288(16) 1 calc R . P A 2
C9 C 0.6222(16) 0.4695(13) 0.1140(7) 0.1100(13) Uani 1 1 d . U . . .
C10 C 0.5689(16) 0.3855(13) 0.0972(7) 0.1100(13) Uani 1 1 d . U . . .
C11 C 0.2437(14) 0.4006(13) -0.0286(7) 0.1100(13) Uani 1 1 d D U . . .
C12 C 0.2846(15) 0.4795(12) -0.0099(7) 0.1100(13) Uani 1 1 d . U . . .
H12 H 0.261640 0.523423 -0.015712 0.132 Uiso 1 1 calc R . . . .
C13 C 0.3615(15) 0.4976(12) 0.0183(7) 0.1100(13) Uani 1 1 d . U . . .
C14 C 0.3941(16) 0.4237(12) 0.0327(7) 0.1100(13) Uani 1 1 d . U . . .
C15 C 0.3418(16) 0.3402(13) 0.0093(7) 0.1100(13) Uani 1 1 d . U . . .
C16 C 0.3720(16) 0.2735(13) 0.0205(7) 0.1100(13) Uani 1 1 d . U . . .
C17 C 0.3276(15) 0.1951(13) 0.0017(7) 0.1100(13) Uani 1 1 d . U . . .
H17 H 0.342741 0.147653 0.010356 0.132 Uiso 1 1 calc R . . . .
C18 C 0.2622(15) 0.1858(13) -0.0291(7) 0.1100(13) Uani 1 1 d . U . . .
H18 H 0.237516 0.131989 -0.044109 0.132 Uiso 1 1 calc R . . . .
C19 C 0.2281(16) 0.2484(13) -0.0407(7) 0.1100(13) Uani 1 1 d . U . . .
C20 C 0.2717(16) 0.3276(13) -0.0211(7) 0.1100(13) Uani 1 1 d . U . . .
C21 C 0.7035(16) 0.4873(13) 0.1395(7) 0.1100(13) Uani 1 1 d . U . . .
C21A C 1.311(10) 1.300(6) 0.244(6) 0.179(3) Uani 0.228(10) 1 d D U P B 1
C21B C 0.476(4) -0.001(3) 0.1738(17) 0.192(2) Uani 0.553(15) 1 d D U P C 1
H21A H 0.494070 0.000683 0.142104 0.288 Uiso 0.553(15) 1 calc GR . P C 1
H21B H 0.428248 -0.051512 0.176281 0.288 Uiso 0.553(15) 1 calc GR . P C 1
H21C H 0.522841 -0.003387 0.194825 0.288 Uiso 0.553(15) 1 calc GR . P C 1
C21C C 0.577(4) 0.034(3) 0.1434(19) 0.192(2) Uani 0.447(15) 1 d D U P C 2
H21D H 0.625573 0.080206 0.136403 0.288 Uiso 0.447(15) 1 calc GR . P C 2
H21E H 0.538473 0.015752 0.115872 0.288 Uiso 0.447(15) 1 calc GR . P C 2
H21F H 0.595547 -0.013176 0.152922 0.288 Uiso 0.447(15) 1 calc GR . P C 2
C22 C 0.6764(16) 0.3304(13) 0.1376(7) 0.1100(13) Uani 1 1 d . U . . .
C22A C 1.314(8) 1.207(6) 0.242(3) 0.179(3) Uani 0.228(10) 1 d D U P B 1
C22B C 0.450(4) 0.079(3) 0.1869(16) 0.192(2) Uani 0.553(15) 1 d D U P C 1
H22A H 0.454208 0.105715 0.157140 0.231 Uiso 0.553(15) 1 calc R . P C 1
H22B H 0.389246 0.054435 0.190281 0.231 Uiso 0.553(15) 1 calc R . P C 1
C22C C 0.530(5) 0.063(4) 0.184(2) 0.192(2) Uani 0.447(15) 1 d D U P C 2
H22C H 0.568685 0.065905 0.210660 0.231 Uiso 0.447(15) 1 calc R . P C 2
H22D H 0.482125 0.011833 0.186946 0.231 Uiso 0.447(15) 1 calc R . P C 2
C23 C 0.1562(16) 0.2431(13) -0.0718(7) 0.1100(13) Uani 1 1 d . U . . .
C23A C 1.255(6) 1.157(6) 0.201(4) 0.179(3) Uani 0.228(10) 1 d D U P B 1
C23B C 0.472(3) 0.157(3) 0.2218(17) 0.192(2) Uani 0.553(15) 1 d D U P C 1
H23A H 0.519170 0.201922 0.210712 0.231 Uiso 0.553(15) 1 calc R . P C 1
H23B H 0.490526 0.141897 0.251926 0.231 Uiso 0.553(15) 1 calc R . P C 1
C23C C 0.490(4) 0.135(4) 0.198(2) 0.192(2) Uani 0.447(15) 1 d D U P C 2
H23C H 0.542493 0.170320 0.214103 0.231 Uiso 0.447(15) 1 calc R . P C 2
H23D H 0.458562 0.102993 0.222559 0.231 Uiso 0.447(15) 1 calc R . P C 2
C24 C 0.1625(14) 0.3914(14) -0.0590(7) 0.1100(13) Uani 1 1 d D U . . .
C24A C 1.164(5) 1.097(7) 0.188(4) 0.179(3) Uani 0.228(10) 1 d D U P B 1
H24A H 1.172813 1.055856 0.164687 0.215 Uiso 0.228(10) 1 calc R . P B 1
H24B H 1.137916 1.132401 0.169967 0.215 Uiso 0.228(10) 1 calc R . P B 1
C24B C 0.396(3) 0.193(3) 0.2290(19) 0.192(2) Uani 0.553(15) 1 d D U P C 1
C24C C 0.445(4) 0.206(3) 0.202(2) 0.192(2) Uani 0.447(15) 1 d D U P C 2
H24C H 0.479521 0.241169 0.228066 0.231 Uiso 0.447(15) 1 calc R . P C 2
H24D H 0.465403 0.236567 0.174532 0.231 Uiso 0.447(15) 1 calc R . P C 2
C25A C 1.088(7) 1.042(8) 0.214(2) 0.179(3) Uani 0.228(10) 1 d D U P B 1
H25A H 1.039619 1.050046 0.196596 0.215 Uiso 0.228(10) 1 calc R . P B 1
H25B H 1.087915 0.985096 0.204668 0.215 Uiso 0.228(10) 1 calc R . P B 1
C25B C 0.339(6) 0.230(4) 0.1963(13) 0.192(2) Uani 0.553(15) 1 d D U P C 1
C25C C 0.360(5) 0.229(6) 0.207(2) 0.192(2) Uani 0.447(15) 1 d D U P C 2
H25C H 0.319379 0.173305 0.209188 0.231 Uiso 0.447(15) 1 calc R . P C 2
H25D H 0.350390 0.244777 0.175533 0.231 Uiso 0.447(15) 1 calc R . P C 2
C26A C 1.0520(19) 1.0281(17) 0.2635(10) 0.179(3) Uani 0.228(10) 1 d D U P B 1
C26B C 0.317(2) 0.286(2) 0.2360(14) 0.192(2) Uani 0.553(15) 1 d D U P C 1
C26C C 0.317(2) 0.286(2) 0.2360(14) 0.192(2) Uani 0.447(15) 1 d D U P C 2
H26C H 0.287527 0.300539 0.208794 0.231 Uiso 0.447(15) 1 calc R . P C 2
C9A C -0.138(2) 0.244(2) -0.0350(10) 0.233(3) Uani 1 1 d D U . . .
C27A C 1.070(7) 1.096(6) 0.304(3) 0.179(3) Uani 0.228(10) 1 d D U P B 1
H27A H 1.113375 1.146702 0.295426 0.215 Uiso 0.228(10) 1 calc R . P B 1
H27B H 1.093487 1.075174 0.331171 0.215 Uiso 0.228(10) 1 calc R . P B 1
C27B C 0.237(3) 0.313(3) 0.2435(19) 0.192(2) Uani 0.553(15) 1 d D U P C 1
C27C C 0.250(4) 0.290(4) 0.271(2) 0.192(2) Uani 0.447(15) 1 d D U P C 2
H27C H 0.278484 0.305961 0.301698 0.231 Uiso 0.447(15) 1 calc R . P C 2
H27D H 0.209376 0.233584 0.271509 0.231 Uiso 0.447(15) 1 calc R . P C 2
C28A C 0.993(8) 1.123(7) 0.320(5) 0.179(3) Uani 0.228(10) 1 d D U P B 1
C28B C 0.215(4) 0.372(3) 0.2807(17) 0.192(2) Uani 0.553(15) 1 d D U P C 1
H28A H 0.266044 0.420252 0.287012 0.231 Uiso 0.553(15) 1 calc R . P C 1
H28B H 0.206233 0.341218 0.309155 0.231 Uiso 0.553(15) 1 calc R . P C 1
C28C C 0.200(4) 0.353(4) 0.260(2) 0.192(2) Uani 0.447(15) 1 d D U P C 2
H28C H 0.191643 0.348544 0.226011 0.231 Uiso 0.447(15) 1 calc R . P C 2
H28D H 0.240767 0.408717 0.268092 0.231 Uiso 0.447(15) 1 calc R . P C 2
C29A C 0.967(8) 1.202(6) 0.337(4) 0.179(3) Uani 0.228(10) 1 d D U P B 1
H29A H 1.018057 1.250331 0.334917 0.215 Uiso 0.228(10) 1 calc R . P B 1
H29B H 0.925480 1.207229 0.313794 0.215 Uiso 0.228(10) 1 calc R . P B 1
C29B C 0.139(4) 0.411(3) 0.2761(19) 0.192(2) Uani 0.553(15) 1 d D U P C 1
C29C C 0.114(4) 0.358(4) 0.278(2) 0.192(2) Uani 0.447(15) 1 d D U P C 2
H29C H 0.065799 0.307974 0.269054 0.231 Uiso 0.447(15) 1 calc R . P C 2
H29D H 0.116668 0.372258 0.311633 0.231 Uiso 0.447(15) 1 calc R . P C 2
C30A C 0.932(9) 1.218(5) 0.385(4) 0.179(3) Uani 0.228(10) 1 d D U P B 1
H30A H 0.953650 1.189611 0.409397 0.215 Uiso 0.228(10) 1 calc R . P B 1
H30B H 0.869771 1.195605 0.382990 0.215 Uiso 0.228(10) 1 calc R . P B 1
C30B C 0.184(4) 0.524(3) 0.2409(17) 0.192(2) Uani 0.553(15) 1 d . U P C 1
C30C C 0.117(5) 0.434(3) 0.248(2) 0.192(2) Uani 0.447(15) 1 d D U P C 2
H30C H 0.073494 0.458487 0.257038 0.288 Uiso 0.447(15) 1 calc GR . P C 2
H30D H 0.108142 0.415077 0.215594 0.288 Uiso 0.447(15) 1 calc GR . P C 2
H30E H 0.172466 0.476625 0.253487 0.288 Uiso 0.447(15) 1 calc GR . P C 2
C31 C 0.4803(14) 0.5947(11) 0.0729(6) 0.0955(18) Uani 1 1 d . U . . .
C31A C 0.960(8) 1.315(5) 0.398(4) 0.179(3) Uani 0.228(10) 1 d D U P B 1
H31A H 0.950370 1.344397 0.370491 0.268 Uiso 0.228(10) 1 calc GR . P B 1
H31B H 1.020161 1.334817 0.407203 0.268 Uiso 0.228(10) 1 calc GR . P B 1
H31C H 0.927809 1.327519 0.422731 0.268 Uiso 0.228(10) 1 calc GR . P B 1
C32 C 0.4133(14) 0.5837(11) 0.0382(6) 0.0955(18) Uani 1 1 d . U . . .
C33 C 0.3889(14) 0.6566(11) 0.0264(6) 0.0955(18) Uani 1 1 d . U . . .
H33 H 0.336514 0.649206 0.010158 0.115 Uiso 1 1 calc R . . . .
C34 C 0.4395(13) 0.7340(11) 0.0384(6) 0.0955(18) Uani 1 1 d . U . . .
H34 H 0.432023 0.780073 0.023107 0.115 Uiso 1 1 calc R . . . .
C35 C 0.5068(14) 0.7482(11) 0.0750(6) 0.0955(18) Uani 1 1 d . U . . .
C36 C 0.5613(14) 0.8304(11) 0.0869(6) 0.0955(18) Uani 1 1 d . U . . .
H36 H 0.554718 0.876068 0.070905 0.115 Uiso 1 1 calc R . . . .
C37 C 0.6219(14) 0.8440(11) 0.1207(6) 0.0955(18) Uani 1 1 d . U . . .
H37 H 0.659200 0.898856 0.127328 0.115 Uiso 1 1 calc R . . . .
C38 C 0.6313(14) 0.7761(11) 0.1471(6) 0.0955(18) Uani 1 1 d . U . . .
C39 C 0.5696(14) 0.6937(11) 0.1378(6) 0.0955(18) Uani 1 1 d . U . . .
C40 C 0.5224(14) 0.6796(11) 0.0969(6) 0.0955(18) Uani 1 1 d . U . . .
C41 C 0.8900(12) 0.8219(10) 0.2922(6) 0.0814(13) Uani 1 1 d . U . . .
C41A C 0.318(3) -0.231(2) 0.4527(12) 0.146(4) Uani 0.712(16) 1 d . U P A 1
H41A H 0.268677 -0.239850 0.431091 0.219 Uiso 0.712(16) 1 calc GR . P A 1
H41B H 0.301225 -0.265328 0.478992 0.219 Uiso 0.712(16) 1 calc GR . P A 1
H41C H 0.361912 -0.246143 0.437181 0.219 Uiso 0.712(16) 1 calc GR . P A 1
C41B C 0.5056(14) 1.1986(12) 0.4021(7) 0.1161(19) Uani 1 1 d . U . . .
H41D H 0.527058 1.256586 0.393433 0.174 Uiso 1 1 calc GR . . . .
H41E H 0.545521 1.187455 0.424497 0.174 Uiso 1 1 calc GR . . . .
H41F H 0.451331 1.189807 0.415734 0.174 Uiso 1 1 calc GR . . . .
C6B C 0.797(3) 0.404(3) 0.2106(16) 0.332(8) Uiso 1 1 d D U . . .
H6B H 0.801957 0.349178 0.218909 0.398 Uiso 1 1 calc R . . . .
C42 C 0.8839(12) 0.7677(10) 0.3269(6) 0.0814(13) Uani 1 1 d . U . . .
H42 H 0.928066 0.777010 0.350010 0.098 Uiso 1 1 calc R . . . .
C42A C 0.357(2) -0.117(2) 0.4738(12) 0.146(4) Uani 0.712(16) 1 d . U P A 1
H42A H 0.414053 -0.102698 0.489440 0.175 Uiso 0.712(16) 1 calc R . P A 1
H42B H 0.359034 -0.079823 0.448172 0.175 Uiso 0.712(16) 1 calc R . P A 1
C42B C 0.4937(14) 1.1351(11) 0.3562(7) 0.1161(19) Uani 1 1 d . U . . .
H42C H 0.445586 1.137717 0.336002 0.139 Uiso 1 1 calc R . . . .
H42D H 0.544872 1.150843 0.338571 0.139 Uiso 1 1 calc R . . . .
C43 C 0.8090(12) 0.6961(10) 0.3276(6) 0.0814(13) Uani 1 1 d . U . . .
C43A C 0.2976(19) -0.1114(15) 0.5045(9) 0.154(4) Uani 0.712(16) 1 d . U P A 1
H43A H 0.296916 -0.146971 0.530741 0.185 Uiso 0.712(16) 1 calc R . P A 1
H43B H 0.240605 -0.126488 0.489148 0.185 Uiso 0.712(16) 1 calc R . P A 1
C43B C 0.4775(14) 1.0461(12) 0.3728(7) 0.1161(19) Uani 1 1 d . U . . .
H43C H 0.424196 1.029862 0.388545 0.139 Uiso 1 1 calc R . . . .
H43D H 0.523363 1.045795 0.395263 0.139 Uiso 1 1 calc R . . . .
C44 C 0.7378(12) 0.6826(10) 0.2930(6) 0.0814(13) Uani 1 1 d . U . . .
C44A C 0.3320(18) -0.0157(15) 0.5200(9) 0.154(4) Uani 0.712(16) 1 d . U P A 1
H44C H 0.389270 -0.001709 0.534870 0.185 Uiso 0.712(16) 1 calc R . P A 1
H44D H 0.333936 0.018776 0.493166 0.185 Uiso 0.712(16) 1 calc R . P A 1
C44B C 0.4722(14) 0.9808(12) 0.3318(7) 0.1161(19) Uani 1 1 d . U . . .
H44E H 0.427727 0.982865 0.308800 0.139 Uiso 1 1 calc R . . . .
H44F H 0.526218 0.996423 0.316641 0.139 Uiso 1 1 calc R . . . .
C45 C 0.7532(12) 0.7429(10) 0.2570(6) 0.0814(13) Uani 1 1 d . U . . .
C45A C 0.2727(19) -0.0010(15) 0.5529(9) 0.155(4) Uani 0.712(16) 1 d . U P A 1
H45C H 0.259971 -0.047441 0.573831 0.186 Uiso 0.712(16) 1 calc R . P A 1
H45D H 0.219740 -0.004723 0.535298 0.186 Uiso 0.712(16) 1 calc R . P A 1
C45B C 0.4531(14) 0.8897(12) 0.3471(7) 0.1161(19) Uani 1 1 d . U . . .
H45E H 0.498297 0.889152 0.369977 0.139 Uiso 1 1 calc R . . . .
H45F H 0.400254 0.876395 0.363339 0.139 Uiso 1 1 calc R . . . .
C46 C 0.6902(12) 0.7253(10) 0.2184(6) 0.0814(13) Uani 1 1 d . U . . .
C46A C 0.2981(18) 0.0791(16) 0.5821(10) 0.155(5) Uani 0.712(16) 1 d . U P A 1
H46A H 0.354726 0.085249 0.597028 0.186 Uiso 0.712(16) 1 calc R . P A 1
C46B C 0.4442(15) 0.8187(12) 0.3107(7) 0.1161(19) Uani 1 1 d D U . . .
H46B H 0.384393 0.811863 0.300906 0.139 Uiso 0.340(12) 1 calc R . P D 1
H46C H 0.503787 0.828763 0.302645 0.139 Uiso 0.660(12) 1 calc R . P D 2
C47 C 0.6961(12) 0.7913(10) 0.1853(6) 0.0814(13) Uani 1 1 d . U . . .
C47A C 0.2401(18) 0.0930(15) 0.6222(9) 0.157(4) Uani 0.712(16) 1 d . U P A 1
H47A H 0.263393 0.152790 0.632864 0.189 Uiso 0.712(16) 1 calc R . P A 1
H47B H 0.184531 0.086613 0.606655 0.189 Uiso 0.712(16) 1 calc R . P A 1
C47B C 0.473(2) 0.811(3) 0.2614(10) 0.1161(19) Uani 0.340(12) 1 d D U P D 1
H47C H 0.533605 0.814840 0.262755 0.139 Uiso 0.340(12) 1 calc R . P D 1
H47D H 0.465892 0.856933 0.243399 0.139 Uiso 0.340(12) 1 calc R . P D 1
C47C C 0.400(2) 0.8176(18) 0.2627(8) 0.1161(19) Uani 0.660(12) 1 d D U P D 2
H47E H 0.414961 0.874923 0.251839 0.139 Uiso 0.660(12) 1 calc R . P D 2
H47F H 0.337905 0.797320 0.264946 0.139 Uiso 0.660(12) 1 calc R . P D 2
C48 C 0.7707(12) 0.8621(10) 0.1877(6) 0.0814(13) Uani 1 1 d . U . . .
H48 H 0.778049 0.901928 0.164927 0.098 Uiso 1 1 calc R . . . .
C48A C 0.2225(16) 0.0478(16) 0.6637(9) 0.163(5) Uani 0.712(16) 1 d D U P A 1
H48A H 0.167545 0.026682 0.674217 0.195 Uiso 0.712(16) 1 calc R . P A 1
C48B C 0.419(3) 0.724(2) 0.2379(19) 0.1161(19) Uani 0.340(12) 1 d D U P D 1
H48B H 0.452029 0.703901 0.215106 0.139 Uiso 0.340(12) 1 calc R . P D 1
H48C H 0.402875 0.682130 0.261336 0.139 Uiso 0.340(12) 1 calc R . P D 1
C48C C 0.427(2) 0.7587(18) 0.2279(9) 0.1161(19) Uani 0.660(12) 1 d D U P D 2
H48D H 0.486902 0.784241 0.222080 0.139 Uiso 0.660(12) 1 calc R . P D 2
H48E H 0.420886 0.704599 0.241647 0.139 Uiso 0.660(12) 1 calc R . P D 2
C49 C 0.8324(12) 0.8728(10) 0.2229(6) 0.0814(13) Uani 1 1 d . U . . .
C49A C 0.300(2) 0.037(2) 0.6891(12) 0.161(5) Uani 0.712(16) 1 d D U P A 1
H49C H 0.337260 0.094033 0.698536 0.193 Uiso 0.712(16) 1 calc R . P A 1
H49D H 0.329273 0.013076 0.666086 0.193 Uiso 0.712(16) 1 calc R . P A 1
C49B C 0.339(3) 0.736(3) 0.2133(16) 0.1161(19) Uani 0.340(12) 1 d D U P D 1
H49E H 0.352624 0.780809 0.191647 0.139 Uiso 0.340(12) 1 calc R . P D 1
H49F H 0.299141 0.745526 0.235516 0.139 Uiso 0.340(12) 1 calc R . P D 1
C49C C 0.3738(17) 0.7425(19) 0.1813(10) 0.1161(19) Uani 0.660(12) 1 d D U P D 2
H49G H 0.398937 0.790242 0.162402 0.139 Uiso 0.660(12) 1 calc R . P D 2
H49H H 0.381665 0.692318 0.165376 0.139 Uiso 0.660(12) 1 calc R . P D 2
C50 C 0.8253(12) 0.8143(10) 0.2583(6) 0.0814(13) Uani 1 1 d . U . . .
C50A C 0.294(3) -0.0153(18) 0.7320(11) 0.150(6) Uani 0.712(16) 1 d D U P A 1
H50C H 0.348189 0.007160 0.749972 0.180 Uiso 0.712(16) 1 calc R . P A 1
H50D H 0.250997 -0.002570 0.750993 0.180 Uiso 0.712(16) 1 calc R . P A 1
C50B C 0.306(3) 0.646(2) 0.1878(14) 0.1161(19) Uani 0.340(12) 1 d D U P D 1
H50E H 0.346705 0.615127 0.193097 0.139 Uiso 0.340(12) 1 calc R . P D 1
H50F H 0.251656 0.613926 0.199765 0.139 Uiso 0.340(12) 1 calc R . P D 1
C50C C 0.2782(17) 0.7295(19) 0.1803(8) 0.1161(19) Uani 0.660(12) 1 d D U P D 2
H50G H 0.265056 0.776507 0.196702 0.139 Uiso 0.660(12) 1 calc R . P D 2
H50H H 0.246992 0.676138 0.193157 0.139 Uiso 0.660(12) 1 calc R . P D 2
C51 C 0.4771(12) 0.5116(10) 0.2120(6) 0.0814(13) Uani 1 1 d . U . . .
C51A C 0.273(2) -0.1115(18) 0.7285(11) 0.152(7) Uani 0.712(16) 1 d D U P A 1
H51A H 0.218982 -0.136623 0.711098 0.228 Uiso 0.712(16) 1 calc GR . P A 1
H51B H 0.269737 -0.132187 0.759453 0.228 Uiso 0.712(16) 1 calc GR . P A 1
H51C H 0.317150 -0.126828 0.712582 0.228 Uiso 0.712(16) 1 calc GR . P A 1
C51B C 0.294(4) 0.657(3) 0.1350(12) 0.1161(19) Uani 0.340(12) 1 d D U P D 1
H51D H 0.295952 0.606496 0.117461 0.174 Uiso 0.340(12) 1 calc GR . P D 1
H51E H 0.338681 0.705381 0.126136 0.174 Uiso 0.340(12) 1 calc GR . P D 1
H51F H 0.239254 0.665480 0.128524 0.174 Uiso 0.340(12) 1 calc GR . P D 1
C51C C 0.261(2) 0.7277(18) 0.1273(8) 0.1161(19) Uani 0.660(12) 1 d D U P D 2
H51G H 0.311101 0.761829 0.113435 0.174 Uiso 0.660(12) 1 calc GR . P D 2
H51H H 0.214189 0.750332 0.120836 0.174 Uiso 0.660(12) 1 calc GR . P D 2
H51I H 0.245657 0.669972 0.114217 0.174 Uiso 0.660(12) 1 calc GR . P D 2
C52 C 0.4852(12) 0.5687(10) 0.1780(6) 0.0814(13) Uani 1 1 d . U . . .
H52 H 0.440703 0.560822 0.155289 0.098 Uiso 1 1 calc R . . . .
C53 C 0.5572(12) 0.6372(10) 0.1766(6) 0.0814(13) Uani 1 1 d . U . . .
C51D C 0.327(6) -0.022(5) 0.759(2) 0.152(7) Uani 0.288(16) 1 d D U P A 2
H51J H 0.385554 -0.016270 0.752936 0.228 Uiso 0.288(16) 1 calc GR . P A 2
H51K H 0.304911 -0.070824 0.777410 0.228 Uiso 0.288(16) 1 calc GR . P A 2
H51L H 0.324065 0.028239 0.776174 0.228 Uiso 0.288(16) 1 calc GR . P A 2
C54 C 0.6188(12) 0.6542(10) 0.2145(6) 0.0814(13) Uani 1 1 d . U . . .
C55 C 0.6056(12) 0.5957(10) 0.2513(6) 0.0814(13) Uani 1 1 d . U . . .
C56 C 0.6714(12) 0.6123(10) 0.2903(6) 0.0814(13) Uani 1 1 d . U . . .
C57 C 0.6546(12) 0.5554(10) 0.3283(6) 0.0814(13) Uani 1 1 d . U . . .
C58 C 0.5847(12) 0.4835(10) 0.3227(6) 0.0814(13) Uani 1 1 d . U . . .
H58 H 0.575913 0.444283 0.345827 0.098 Uiso 1 1 calc R . . . .
C59 C 0.5281(12) 0.4673(10) 0.2852(6) 0.0814(13) Uani 1 1 d . U . . .
C60 C 0.5334(12) 0.5232(10) 0.2496(6) 0.0814(13) Uani 1 1 d . U . . .
C61 C 0.9114(15) 0.9517(12) 0.2257(8) 0.107(3) Uani 1 1 d . U . . .
C62 C 0.9738(15) 0.8978(12) 0.2938(8) 0.107(3) Uani 1 1 d . U . . .
C63 C 0.4481(14) 0.3876(12) 0.2819(8) 0.107(3) Uani 1 1 d . U . . .
C64 C 0.3990(15) 0.4306(12) 0.2064(8) 0.107(3) Uani 1 1 d . U . . .
C71 C 0.7110(12) 0.5770(11) 0.3691(6) 0.0838(17) Uani 1 1 d . U . . .
C72 C 0.7918(12) 0.6413(11) 0.3674(6) 0.0838(17) Uani 1 1 d . U . . .
C73 C 0.8566(12) 0.6427(10) 0.4015(6) 0.0838(17) Uani 1 1 d . U . . .
H73 H 0.911159 0.681252 0.400161 0.101 Uiso 1 1 calc R . . . .
C74 C 0.8399(11) 0.5892(10) 0.4355(6) 0.0838(17) Uani 1 1 d . U . . .
H74 H 0.885364 0.589397 0.456171 0.101 Uiso 1 1 calc R . . . .
C75 C 0.7542(12) 0.5289(10) 0.4433(6) 0.0838(17) Uani 1 1 d . U . . .
C76 C 0.7447(11) 0.4745(10) 0.4786(6) 0.0838(17) Uani 1 1 d . U . . .
H76 H 0.791675 0.471928 0.497264 0.101 Uiso 1 1 calc R . . . .
C77 C 0.6645(11) 0.4245(11) 0.4855(6) 0.0838(17) Uani 1 1 d . U . . .
H77 H 0.657036 0.380206 0.505591 0.101 Uiso 1 1 calc R . . . .
C78 C 0.5915(12) 0.4378(11) 0.4629(6) 0.0838(17) Uani 1 1 d . U . . .
C79 C 0.6059(12) 0.5009(11) 0.4284(6) 0.0838(17) Uani 1 1 d . U . . .
C80 C 0.6938(12) 0.5369(10) 0.4135(6) 0.0838(17) Uani 1 1 d . U . . .
C81 C 0.2529(11) 0.2452(10) 0.4990(6) 0.0775(12) Uani 1 1 d . U . . .
C82 C 0.1831(11) 0.2665(10) 0.4810(5) 0.0775(12) Uani 1 1 d . U . . .
H82 H 0.127790 0.234543 0.487225 0.093 Uiso 1 1 calc R . . . .
C83 C 0.1966(11) 0.3363(10) 0.4534(5) 0.0775(12) Uani 1 1 d . U . . .
H83 H 0.149519 0.351163 0.441940 0.093 Uiso 1 1 calc R . . . .
C84 C 0.2790(12) 0.3850(10) 0.4423(6) 0.0775(12) Uani 1 1 d . U . . .
C85 C 0.3498(11) 0.3627(10) 0.4597(6) 0.0775(12) Uani 1 1 d . U . . .
C86 C 0.4347(12) 0.4075(10) 0.4513(6) 0.0775(12) Uani 1 1 d . U . . .
C87 C 0.5057(12) 0.3885(10) 0.4696(6) 0.0775(12) Uani 1 1 d . U . . .
C88 C 0.4889(11) 0.3160(10) 0.4999(6) 0.0775(12) Uani 1 1 d . U . . .
H88 H 0.534350 0.300466 0.513145 0.093 Uiso 1 1 calc R . . . .
C89 C 0.4054(12) 0.2708(10) 0.5088(6) 0.0775(12) Uani 1 1 d . U . . .
C90 C 0.3345(11) 0.2936(10) 0.4904(6) 0.0775(12) Uani 1 1 d . U . . .
C91 C 0.4816(12) 0.6346(10) 0.3752(6) 0.0775(12) Uani 1 1 d . U . . .
C92 C 0.5477(11) 0.6094(10) 0.3922(5) 0.0775(12) Uani 1 1 d . U . . .
H92 H 0.603365 0.645478 0.390421 0.093 Uiso 1 1 calc R . . . .
C93 C 0.5346(12) 0.5275(10) 0.4131(6) 0.0775(12) Uani 1 1 d . U . . .
C94 C 0.4508(11) 0.4832(10) 0.4237(6) 0.0775(12) Uani 1 1 d . U . . .
C95 C 0.3804(11) 0.5062(10) 0.4074(6) 0.0775(12) Uani 1 1 d . U . . .
C96 C 0.2962(11) 0.4594(10) 0.4158(6) 0.0775(12) Uani 1 1 d . U . . .
C97 C 0.2315(11) 0.4889(10) 0.3973(5) 0.0775(12) Uani 1 1 d . U . . .
H97 H 0.175231 0.457301 0.401972 0.093 Uiso 1 1 calc R . . . .
C98 C 0.2441(11) 0.5625(9) 0.3721(6) 0.0775(12) Uani 1 1 d . U . . .
H98 H 0.197744 0.579216 0.361347 0.093 Uiso 1 1 calc R . . . .
C99 C 0.3272(12) 0.6097(10) 0.3638(6) 0.0775(12) Uani 1 1 d . U . . .
C100 C 0.3953(11) 0.5839(10) 0.3813(6) 0.076(4) Uani 1 1 d . U . . .
C101 C 0.2362(13) 0.1752(11) 0.5318(6) 0.0775(12) Uani 1 1 d . U . . .
C102 C 0.3959(12) 0.2021(11) 0.5408(6) 0.0775(12) Uani 1 1 d . U . . .
C103 C 0.3417(13) 0.6903(11) 0.3407(6) 0.0775(12) Uani 1 1 d . U . . .
C104 C 0.4971(13) 0.7095(11) 0.3497(6) 0.0775(12) Uani 1 1 d . U . . .
N1S N 0.2466(17) 0.0737(18) 0.4259(9) 0.210(4) Uani 1 1 d . . . . .
C1S C 0.267(2) 0.129(2) 0.3974(14) 0.210(4) Uani 1 1 d . . . . .
C2S C 0.279(2) 0.184(2) 0.3598(11) 0.210(4) Uani 1 1 d . . . . .
H2SA H 0.269677 0.150231 0.330423 0.315 Uiso 1 1 calc GR . . . .
H2SB H 0.336198 0.222458 0.362342 0.315 Uiso 1 1 calc GR . . . .
H2SC H 0.238636 0.215295 0.361113 0.315 Uiso 1 1 calc GR . . . .
N2S N 0.9561(17) 0.1983(18) 0.5597(9) 0.210(4) Uani 1 1 d . . . . .
C3S C 0.965(2) 0.126(3) 0.5544(12) 0.210(4) Uani 1 1 d . . . . .
C4S C 0.957(2) 0.039(2) 0.5581(11) 0.210(4) Uani 1 1 d . . . . .
H4SA H 1.012891 0.031561 0.558996 0.315 Uiso 1 1 calc GR . . . .
H4SB H 0.923231 0.006371 0.531336 0.315 Uiso 1 1 calc GR . . . .
H4SC H 0.929532 0.019762 0.586306 0.315 Uiso 1 1 calc GR . . . .
N3S N 0.2644(17) 1.0101(17) 0.2950(10) 0.210(4) Uani 1 1 d . . . . .
C5S C 0.242(2) 0.957(2) 0.3237(13) 0.210(4) Uani 1 1 d . . . . .
C6S C 0.2129(19) 0.887(2) 0.3551(10) 0.210(4) Uani 1 1 d . . . . .
H6SA H 0.240284 0.844709 0.348453 0.315 Uiso 1 1 calc GR . . . .
H6SB H 0.151910 0.862530 0.350425 0.315 Uiso 1 1 calc GR . . . .
H6SC H 0.227240 0.909584 0.387191 0.315 Uiso 1 1 calc GR . . . .
C7S C 0.120(2) 0.247(2) 0.1235(13) 0.210(4) Uani 1 1 d . . . . .
C8S C 0.187(2) 0.2772(19) 0.0924(11) 0.210(4) Uani 1 1 d . . . . .
H8SA H 0.173563 0.242075 0.063552 0.315 Uiso 1 1 calc GR . . . .
H8SB H 0.239779 0.274353 0.106804 0.315 Uiso 1 1 calc GR . . . .
H8SC H 0.192511 0.335239 0.085853 0.315 Uiso 1 1 calc GR . . . .
N4S N 0.0417(18) 0.2283(16) 0.1492(9) 0.210(4) Uani 1 1 d . . . . .
C21D C 1.222(2) 1.0334(19) 0.0824(11) 0.179(3) Uani 0.772(10) 1 d D . P B 2
H21G H 1.274866 1.070463 0.096839 0.268 Uiso 0.772(10) 1 calc GR . P B 2
H21H H 1.204587 1.059774 0.056055 0.268 Uiso 0.772(10) 1 calc GR . P B 2
H21I H 1.229255 0.980090 0.071922 0.268 Uiso 0.772(10) 1 calc GR . P B 2
C22D C 1.153(2) 1.017(2) 0.1183(11) 0.179(3) Uani 0.772(10) 1 d D . P B 2
H22E H 1.144053 1.070701 0.129386 0.215 Uiso 0.772(10) 1 calc R . P B 2
H22F H 1.098472 0.979555 0.104501 0.215 Uiso 0.772(10) 1 calc R . P B 2
C23D C 1.186(2) 0.977(2) 0.1583(11) 0.179(3) Uani 0.772(10) 1 d D . P B 2
H23E H 1.241945 1.012739 0.170145 0.215 Uiso 0.772(10) 1 calc R . P B 2
H23F H 1.190256 0.921638 0.147423 0.215 Uiso 0.772(10) 1 calc R . P B 2
C24D C 1.123(2) 0.9655(19) 0.1969(12) 0.179(3) Uani 0.772(10) 1 d D . P B 2
H24E H 1.136806 0.928066 0.218969 0.215 Uiso 0.772(10) 1 calc R . P B 2
H24F H 1.066153 0.935405 0.182639 0.215 Uiso 0.772(10) 1 calc R . P B 2
C25D C 1.115(2) 1.043(2) 0.2254(12) 0.179(3) Uani 0.772(10) 1 d D . P B 2
H25E H 1.171699 1.073645 0.239977 0.215 Uiso 0.772(10) 1 calc R . P B 2
H25F H 1.100592 1.080727 0.203710 0.215 Uiso 0.772(10) 1 calc R . P B 2
C26D C 1.0520(19) 1.0281(17) 0.2635(10) 0.179(3) Uani 0.772(10) 1 d D . P B 2
H26D H 1.083638 1.014382 0.290348 0.215 Uiso 0.772(10) 1 calc R . P B 2
C27D C 1.029(3) 1.1064(19) 0.2822(10) 0.179(3) Uani 0.772(10) 1 d D . P B 2
H27E H 0.979785 1.111801 0.264092 0.215 Uiso 0.772(10) 1 calc R . P B 2
H27F H 1.076749 1.157747 0.279806 0.215 Uiso 0.772(10) 1 calc R . P B 2
C28D C 1.008(3) 1.0941(19) 0.3339(10) 0.179(3) Uani 0.772(10) 1 d D . P B 2
H28E H 0.950723 1.054425 0.334172 0.215 Uiso 0.772(10) 1 calc R . P B 2
H28F H 1.046906 1.066249 0.347579 0.215 Uiso 0.772(10) 1 calc R . P B 2
C29D C 1.012(3) 1.171(2) 0.3666(11) 0.179(3) Uani 0.772(10) 1 d D . P B 2
H29E H 1.071755 1.204117 0.373731 0.215 Uiso 0.772(10) 1 calc R . P B 2
H29F H 0.984232 1.206904 0.350726 0.215 Uiso 0.772(10) 1 calc R . P B 2
C30D C 0.970(2) 1.146(2) 0.4120(11) 0.179(3) Uani 0.772(10) 1 d D . P B 2
H30F H 1.012877 1.145074 0.436280 0.215 Uiso 0.772(10) 1 calc R . P B 2
H30G H 0.929434 1.088532 0.407566 0.215 Uiso 0.772(10) 1 calc R . P B 2
C31D C 0.923(2) 1.208(2) 0.4274(12) 0.179(3) Uani 0.772(10) 1 d D . P B 2
H31D H 0.961036 1.265708 0.427019 0.268 Uiso 0.772(10) 1 calc GR . P B 2
H31E H 0.904633 1.197676 0.458610 0.268 Uiso 0.772(10) 1 calc GR . P B 2
H31F H 0.874065 1.201469 0.406168 0.268 Uiso 0.772(10) 1 calc GR . P B 2
C3B C 0.986(3) 0.456(3) 0.1358(15) 0.332(8) Uiso 1 1 d D U . . .
H3BA H 0.999834 0.512871 0.150467 0.398 Uiso 1 1 calc R . . . .
H3BB H 1.008350 0.423614 0.157805 0.398 Uiso 1 1 calc R . . . .
C9B C 0.731(3) 0.339(3) 0.3170(15) 0.332(8) Uiso 1 1 d D U . . .
H9BA H 0.738389 0.292908 0.297306 0.398 Uiso 1 1 calc R . . . .
H9BB H 0.670108 0.332798 0.314394 0.398 Uiso 1 1 calc R . . . .
C4B C 0.888(3) 0.420(3) 0.1393(15) 0.332(8) Uiso 1 1 d D U . . .
H4BA H 0.858982 0.428658 0.110582 0.398 Uiso 1 1 calc R . . . .
H4BB H 0.872021 0.358750 0.143172 0.398 Uiso 1 1 calc R . . . .
C7B C 0.785(3) 0.470(3) 0.2477(15) 0.332(8) Uiso 1 1 d D U . . .
H7BA H 0.835520 0.520061 0.251880 0.398 Uiso 1 1 calc R . . . .
H7BB H 0.735384 0.488124 0.239640 0.398 Uiso 1 1 calc R . . . .
C10B C 0.748(3) 0.317(3) 0.3682(15) 0.332(8) Uiso 1 1 d D U . . .
H10C H 0.763083 0.264811 0.367407 0.498 Uiso 1 1 calc GR . . . .
H10D H 0.696678 0.308699 0.385087 0.498 Uiso 1 1 calc GR . . . .
H10E H 0.793568 0.362095 0.383760 0.498 Uiso 1 1 calc GR . . . .
C8B C 0.772(3) 0.419(3) 0.2915(15) 0.332(8) Uiso 1 1 d D U . . .
H8BA H 0.831659 0.423921 0.299511 0.398 Uiso 1 1 calc R . . . .
H8BB H 0.760115 0.460242 0.313040 0.398 Uiso 1 1 calc R . . . .
C1B C 1.141(3) 0.478(3) 0.0815(15) 0.332(8) Uiso 1 1 d D U . . .
H1BA H 1.179795 0.522210 0.101790 0.498 Uiso 1 1 calc GR . . . .
H1BB H 1.146511 0.493414 0.049459 0.498 Uiso 1 1 calc GR . . . .
H1BC H 1.153939 0.425428 0.084669 0.498 Uiso 1 1 calc GR . . . .
C2B C 1.046(3) 0.466(3) 0.0954(15) 0.332(8) Uiso 1 1 d D U . . .
H2BA H 1.034787 0.513500 0.080511 0.398 Uiso 1 1 calc R . . . .
H2BB H 1.015085 0.416382 0.074856 0.398 Uiso 1 1 calc R . . . .
C5B C 0.862(3) 0.465(3) 0.1811(17) 0.332(8) Uiso 1 1 d D U . . .

loop_
_atom_site_aniso_label
_atom_site_aniso_U_11
_atom_site_aniso_U_22
_atom_site_aniso_U_33
_atom_site_aniso_U_23
_atom_site_aniso_U_13
_atom_site_aniso_U_12
O1 0.150(5) 0.085(4) 0.158(5) 0.029(3) 0.040(4) 0.023(3)
O2 0.150(5) 0.085(4) 0.158(5) 0.029(3) 0.040(4) 0.023(3)
O3 0.150(5) 0.085(4) 0.158(5) 0.029(3) 0.040(4) 0.023(3)
O4 0.150(5) 0.085(4) 0.158(5) 0.029(3) 0.040(4) 0.023(3)
O5 0.150(5) 0.085(4) 0.158(5) 0.029(3) 0.040(4) 0.023(3)
O6 0.150(5) 0.085(4) 0.158(5) 0.029(3) 0.040(4) 0.023(3)
O7 0.150(5) 0.085(4) 0.158(5) 0.029(3) 0.040(4) 0.023(3)
O8 0.150(5) 0.085(4) 0.158(5) 0.029(3) 0.040(4) 0.023(3)
O9 0.071(10) 0.084(9) 0.170(12) 0.041(8) 0.029(9) 0.021(8)
O10 0.118(12) 0.072(8) 0.126(10) 0.043(8) 0.008(9) 0.022(8)
O11 0.087(10) 0.067(8) 0.112(9) 0.034(7) 0.006(7) 0.022(7)
O12 0.108(12) 0.096(10) 0.127(10) 0.025(8) 0.027(9) 0.047(8)
N1 0.139(3) 0.078(2) 0.116(2) 0.014(2) 0.056(2) 0.030(2)
N2 0.139(3) 0.078(2) 0.116(2) 0.014(2) 0.056(2) 0.030(2)
N3 0.091(3) 0.061(2) 0.091(3) 0.018(2) 0.031(2) 0.018(2)
N4 0.091(3) 0.061(2) 0.091(3) 0.018(2) 0.031(2) 0.018(2)
N5 0.073(3) 0.062(2) 0.102(3) 0.025(2) 0.023(2) 0.023(2)
N6 0.073(3) 0.062(2) 0.102(3) 0.025(2) 0.023(2) 0.023(2)
C1 0.139(3) 0.078(2) 0.116(2) 0.014(2) 0.056(2) 0.030(2)
C1A 0.207(6) 0.243(6) 0.209(6) -0.026(6) 0.043(6) 0.012(6)
C44D 0.177(9) 0.102(7) 0.168(8) 0.048(7) 0.022(7) 0.014(8)
C2 0.139(3) 0.078(2) 0.116(2) 0.014(2) 0.056(2) 0.030(2)
C2A 0.207(6) 0.243(6) 0.209(6) -0.026(6) 0.043(6) 0.012(6)
C43D 0.175(9) 0.108(7) 0.164(9) 0.045(7) 0.029(8) 0.014(8)
C3 0.139(3) 0.078(2) 0.116(2) 0.014(2) 0.056(2) 0.030(2)
C3A 0.207(6) 0.243(6) 0.209(6) -0.026(6) 0.043(6) 0.012(6)
C46D 0.176(9) 0.105(8) 0.163(8) 0.041(7) 0.016(7) 0.007(8)
C42D 0.168(9) 0.106(7) 0.153(9) 0.053(7) 0.025(8) 0.018(8)
C4 0.139(3) 0.078(2) 0.116(2) 0.014(2) 0.056(2) 0.030(2)
C4A 0.207(6) 0.243(6) 0.209(6) -0.026(6) 0.043(6) 0.012(6)
C47D 0.175(9) 0.121(8) 0.154(8) 0.040(7) 0.011(7) 0.009(8)
C41D 0.168(9) 0.106(7) 0.153(9) 0.053(7) 0.025(8) 0.018(8)
C11A 0.207(6) 0.243(6) 0.209(6) -0.026(6) 0.043(6) 0.012(6)
C5 0.139(3) 0.078(2) 0.116(2) 0.014(2) 0.056(2) 0.030(2)
C5A 0.207(6) 0.243(6) 0.209(6) -0.026(6) 0.043(6) 0.012(6)
C48D 0.176(9) 0.141(9) 0.156(8) 0.038(7) 0.008(8) 0.022(8)
C10A 0.207(6) 0.243(6) 0.209(6) -0.026(6) 0.043(6) 0.012(6)
C6 0.139(3) 0.078(2) 0.116(2) 0.014(2) 0.056(2) 0.030(2)
C6A 0.207(6) 0.243(6) 0.209(6) -0.026(6) 0.043(6) 0.012(6)
C49D 0.177(10) 0.146(9) 0.151(9) 0.031(8) 0.004(8) 0.032(8)
C7 0.139(3) 0.078(2) 0.116(2) 0.014(2) 0.056(2) 0.030(2)
C7A 0.207(6) 0.243(6) 0.209(6) -0.026(6) 0.043(6) 0.012(6)
C50D 0.167(11) 0.142(10) 0.139(10) 0.020(9) 0.019(9) 0.042(10)
C8 0.139(3) 0.078(2) 0.116(2) 0.014(2) 0.056(2) 0.030(2)
C8A 0.207(6) 0.243(6) 0.209(6) -0.026(6) 0.043(6) 0.012(6)
C45D 0.180(9) 0.101(7) 0.165(9) 0.044(7) 0.020(7) 0.010(8)
C9 0.139(3) 0.078(2) 0.116(2) 0.014(2) 0.056(2) 0.030(2)
C10 0.139(3) 0.078(2) 0.116(2) 0.014(2) 0.056(2) 0.030(2)
C11 0.139(3) 0.078(2) 0.116(2) 0.014(2) 0.056(2) 0.030(2)
C12 0.139(3) 0.078(2) 0.116(2) 0.014(2) 0.056(2) 0.030(2)
C13 0.139(3) 0.078(2) 0.116(2) 0.014(2) 0.056(2) 0.030(2)
C14 0.139(3) 0.078(2) 0.116(2) 0.014(2) 0.056(2) 0.030(2)
C15 0.139(3) 0.078(2) 0.116(2) 0.014(2) 0.056(2) 0.030(2)
C16 0.139(3) 0.078(2) 0.116(2) 0.014(2) 0.056(2) 0.030(2)
C17 0.139(3) 0.078(2) 0.116(2) 0.014(2) 0.056(2) 0.030(2)
C18 0.139(3) 0.078(2) 0.116(2) 0.014(2) 0.056(2) 0.030(2)
C19 0.139(3) 0.078(2) 0.116(2) 0.014(2) 0.056(2) 0.030(2)
C20 0.139(3) 0.078(2) 0.116(2) 0.014(2) 0.056(2) 0.030(2)
C21 0.139(3) 0.078(2) 0.116(2) 0.014(2) 0.056(2) 0.030(2)
C21A 0.182(6) 0.133(5) 0.198(6) 0.037(5) 0.053(5) 0.006(5)
C21B 0.273(3) 0.114(3) 0.173(3) 0.016(3) 0.026(3) 0.033(3)
C21C 0.273(3) 0.114(3) 0.173(3) 0.016(3) 0.026(3) 0.033(3)
C22 0.139(3) 0.078(2) 0.116(2) 0.014(2) 0.056(2) 0.030(2)
C22A 0.182(6) 0.133(5) 0.198(6) 0.037(5) 0.053(5) 0.006(5)
C22B 0.273(3) 0.114(3) 0.173(3) 0.016(3) 0.026(3) 0.033(3)
C22C 0.273(3) 0.114(3) 0.173(3) 0.016(3) 0.026(3) 0.033(3)
C23 0.139(3) 0.078(2) 0.116(2) 0.014(2) 0.056(2) 0.030(2)
C23A 0.182(6) 0.133(5) 0.198(6) 0.037(5) 0.053(5) 0.006(5)
C23B 0.273(3) 0.114(3) 0.173(3) 0.016(3) 0.026(3) 0.033(3)
C23C 0.273(3) 0.114(3) 0.173(3) 0.016(3) 0.026(3) 0.033(3)
C24 0.139(3) 0.078(2) 0.116(2) 0.014(2) 0.056(2) 0.030(2)
C24A 0.182(6) 0.133(5) 0.198(6) 0.037(5) 0.053(5) 0.006(5)
C24B 0.273(3) 0.114(3) 0.173(3) 0.016(3) 0.026(3) 0.033(3)
C24C 0.273(3) 0.114(3) 0.173(3) 0.016(3) 0.026(3) 0.033(3)
C25A 0.182(6) 0.133(5) 0.198(6) 0.037(5) 0.053(5) 0.006(5)
C25B 0.273(3) 0.114(3) 0.173(3) 0.016(3) 0.026(3) 0.033(3)
C25C 0.273(3) 0.114(3) 0.173(3) 0.016(3) 0.026(3) 0.033(3)
C26A 0.182(6) 0.133(5) 0.198(6) 0.037(5) 0.053(5) 0.006(5)
C26B 0.273(3) 0.114(3) 0.173(3) 0.016(3) 0.026(3) 0.033(3)
C26C 0.273(3) 0.114(3) 0.173(3) 0.016(3) 0.026(3) 0.033(3)
C9A 0.207(6) 0.243(6) 0.209(6) -0.026(6) 0.043(6) 0.012(6)
C27A 0.182(6) 0.133(5) 0.198(6) 0.037(5) 0.053(5) 0.006(5)
C27B 0.273(3) 0.114(3) 0.173(3) 0.016(3) 0.026(3) 0.033(3)
C27C 0.273(3) 0.114(3) 0.173(3) 0.016(3) 0.026(3) 0.033(3)
C28A 0.182(6) 0.133(5) 0.198(6) 0.037(5) 0.053(5) 0.006(5)
C28B 0.273(3) 0.114(3) 0.173(3) 0.016(3) 0.026(3) 0.033(3)
C28C 0.273(3) 0.114(3) 0.173(3) 0.016(3) 0.026(3) 0.033(3)
C29A 0.182(6) 0.133(5) 0.198(6) 0.037(5) 0.053(5) 0.006(5)
C29B 0.273(3) 0.114(3) 0.173(3) 0.016(3) 0.026(3) 0.033(3)
C29C 0.273(3) 0.114(3) 0.173(3) 0.016(3) 0.026(3) 0.033(3)
C30A 0.182(6) 0.133(5) 0.198(6) 0.037(5) 0.053(5) 0.006(5)
C30B 0.273(3) 0.114(3) 0.173(3) 0.016(3) 0.026(3) 0.033(3)
C30C 0.273(3) 0.114(3) 0.173(3) 0.016(3) 0.026(3) 0.033(3)
C31 0.138(4) 0.068(3) 0.081(3) 0.021(3) 0.040(3) 0.025(3)
C31A 0.182(6) 0.133(5) 0.198(6) 0.037(5) 0.053(5) 0.006(5)
C32 0.138(4) 0.068(3) 0.081(3) 0.021(3) 0.040(3) 0.025(3)
C33 0.138(4) 0.068(3) 0.081(3) 0.021(3) 0.040(3) 0.025(3)
C34 0.138(4) 0.068(3) 0.081(3) 0.021(3) 0.040(3) 0.025(3)
C35 0.138(4) 0.068(3) 0.081(3) 0.021(3) 0.040(3) 0.025(3)
C36 0.138(4) 0.068(3) 0.081(3) 0.021(3) 0.040(3) 0.025(3)
C37 0.138(4) 0.068(3) 0.081(3) 0.021(3) 0.040(3) 0.025(3)
C38 0.138(4) 0.068(3) 0.081(3) 0.021(3) 0.040(3) 0.025(3)
C39 0.138(4) 0.068(3) 0.081(3) 0.021(3) 0.040(3) 0.025(3)
C40 0.138(4) 0.068(3) 0.081(3) 0.021(3) 0.040(3) 0.025(3)
C41 0.091(3) 0.061(2) 0.091(3) 0.018(2) 0.031(2) 0.018(2)
C41A 0.168(9) 0.106(7) 0.153(9) 0.053(7) 0.025(8) 0.018(8)
C41B 0.133(4) 0.104(3) 0.126(4) 0.022(3) 0.031(3) 0.053(3)
C42 0.091(3) 0.061(2) 0.091(3) 0.018(2) 0.031(2) 0.018(2)
C42A 0.168(9) 0.106(7) 0.153(9) 0.053(7) 0.025(8) 0.018(8)
C42B 0.133(4) 0.104(3) 0.126(4) 0.022(3) 0.031(3) 0.053(3)
C43 0.091(3) 0.061(2) 0.091(3) 0.018(2) 0.031(2) 0.018(2)
C43A 0.175(9) 0.108(7) 0.164(9) 0.045(7) 0.029(8) 0.014(8)
C43B 0.133(4) 0.104(3) 0.126(4) 0.022(3) 0.031(3) 0.053(3)
C44 0.091(3) 0.061(2) 0.091(3) 0.018(2) 0.031(2) 0.018(2)
C44A 0.177(9) 0.102(7) 0.168(8) 0.048(7) 0.022(7) 0.014(8)
C44B 0.133(4) 0.104(3) 0.126(4) 0.022(3) 0.031(3) 0.053(3)
C45 0.091(3) 0.061(2) 0.091(3) 0.018(2) 0.031(2) 0.018(2)
C45A 0.180(9) 0.101(7) 0.165(9) 0.044(7) 0.020(7) 0.010(8)
C45B 0.133(4) 0.104(3) 0.126(4) 0.022(3) 0.031(3) 0.053(3)
C46 0.091(3) 0.061(2) 0.091(3) 0.018(2) 0.031(2) 0.018(2)
C46A 0.176(9) 0.105(8) 0.163(8) 0.041(7) 0.016(7) 0.007(8)
C46B 0.133(4) 0.104(3) 0.126(4) 0.022(3) 0.031(3) 0.053(3)
C47 0.091(3) 0.061(2) 0.091(3) 0.018(2) 0.031(2) 0.018(2)
C47A 0.175(9) 0.121(8) 0.154(8) 0.040(7) 0.011(7) 0.009(8)
C47B 0.133(4) 0.104(3) 0.126(4) 0.022(3) 0.031(3) 0.053(3)
C47C 0.133(4) 0.104(3) 0.126(4) 0.022(3) 0.031(3) 0.053(3)
C48 0.091(3) 0.061(2) 0.091(3) 0.018(2) 0.031(2) 0.018(2)
C48A 0.176(9) 0.141(9) 0.156(8) 0.038(7) 0.008(8) 0.022(8)
C48B 0.133(4) 0.104(3) 0.126(4) 0.022(3) 0.031(3) 0.053(3)
C48C 0.133(4) 0.104(3) 0.126(4) 0.022(3) 0.031(3) 0.053(3)
C49 0.091(3) 0.061(2) 0.091(3) 0.018(2) 0.031(2) 0.018(2)
C49A 0.177(10) 0.146(9) 0.151(9) 0.031(8) 0.004(8) 0.032(8)
C49B 0.133(4) 0.104(3) 0.126(4) 0.022(3) 0.031(3) 0.053(3)
C49C 0.133(4) 0.104(3) 0.126(4) 0.022(3) 0.031(3) 0.053(3)
C50 0.091(3) 0.061(2) 0.091(3) 0.018(2) 0.031(2) 0.018(2)
C50A 0.167(11) 0.142(10) 0.139(10) 0.020(9) 0.019(9) 0.042(10)
C50B 0.133(4) 0.104(3) 0.126(4) 0.022(3) 0.031(3) 0.053(3)
C50C 0.133(4) 0.104(3) 0.126(4) 0.022(3) 0.031(3) 0.053(3)
C51 0.091(3) 0.061(2) 0.091(3) 0.018(2) 0.031(2) 0.018(2)
C51A 0.170(14) 0.142(11) 0.139(11) 0.018(11) 0.022(11) 0.037(13)
C51B 0.133(4) 0.104(3) 0.126(4) 0.022(3) 0.031(3) 0.053(3)
C51C 0.133(4) 0.104(3) 0.126(4) 0.022(3) 0.031(3) 0.053(3)
C52 0.091(3) 0.061(2) 0.091(3) 0.018(2) 0.031(2) 0.018(2)
C53 0.091(3) 0.061(2) 0.091(3) 0.018(2) 0.031(2) 0.018(2)
C51D 0.170(14) 0.142(11) 0.139(11) 0.018(11) 0.022(11) 0.037(13)
C54 0.091(3) 0.061(2) 0.091(3) 0.018(2) 0.031(2) 0.018(2)
C55 0.091(3) 0.061(2) 0.091(3) 0.018(2) 0.031(2) 0.018(2)
C56 0.091(3) 0.061(2) 0.091(3) 0.018(2) 0.031(2) 0.018(2)
C57 0.091(3) 0.061(2) 0.091(3) 0.018(2) 0.031(2) 0.018(2)
C58 0.091(3) 0.061(2) 0.091(3) 0.018(2) 0.031(2) 0.018(2)
C59 0.091(3) 0.061(2) 0.091(3) 0.018(2) 0.031(2) 0.018(2)
C60 0.091(3) 0.061(2) 0.091(3) 0.018(2) 0.031(2) 0.018(2)
C61 0.114(7) 0.077(6) 0.119(7) 0.011(6) 0.020(6) 0.012(6)
C62 0.114(7) 0.077(6) 0.119(7) 0.011(6) 0.020(6) 0.012(6)
C63 0.114(7) 0.077(6) 0.119(7) 0.011(6) 0.020(6) 0.012(6)
C64 0.114(7) 0.077(6) 0.119(7) 0.011(6) 0.020(6) 0.012(6)
C71 0.071(4) 0.074(3) 0.111(4) 0.033(3) 0.014(3) 0.025(3)
C72 0.071(4) 0.074(3) 0.111(4) 0.033(3) 0.014(3) 0.025(3)
C73 0.071(4) 0.074(3) 0.111(4) 0.033(3) 0.014(3) 0.025(3)
C74 0.071(4) 0.074(3) 0.111(4) 0.033(3) 0.014(3) 0.025(3)
C75 0.071(4) 0.074(3) 0.111(4) 0.033(3) 0.014(3) 0.025(3)
C76 0.071(4) 0.074(3) 0.111(4) 0.033(3) 0.014(3) 0.025(3)
C77 0.071(4) 0.074(3) 0.111(4) 0.033(3) 0.014(3) 0.025(3)
C78 0.071(4) 0.074(3) 0.111(4) 0.033(3) 0.014(3) 0.025(3)
C79 0.071(4) 0.074(3) 0.111(4) 0.033(3) 0.014(3) 0.025(3)
C80 0.071(4) 0.074(3) 0.111(4) 0.033(3) 0.014(3) 0.025(3)
C81 0.073(3) 0.062(2) 0.102(3) 0.025(2) 0.023(2) 0.023(2)
C82 0.073(3) 0.062(2) 0.102(3) 0.025(2) 0.023(2) 0.023(2)
C83 0.073(3) 0.062(2) 0.102(3) 0.025(2) 0.023(2) 0.023(2)
C84 0.073(3) 0.062(2) 0.102(3) 0.025(2) 0.023(2) 0.023(2)
C85 0.073(3) 0.062(2) 0.102(3) 0.025(2) 0.023(2) 0.023(2)
C86 0.073(3) 0.062(2) 0.102(3) 0.025(2) 0.023(2) 0.023(2)
C87 0.073(3) 0.062(2) 0.102(3) 0.025(2) 0.023(2) 0.023(2)
C88 0.073(3) 0.062(2) 0.102(3) 0.025(2) 0.023(2) 0.023(2)
C89 0.073(3) 0.062(2) 0.102(3) 0.025(2) 0.023(2) 0.023(2)
C90 0.073(3) 0.062(2) 0.102(3) 0.025(2) 0.023(2) 0.023(2)
C91 0.073(3) 0.062(2) 0.102(3) 0.025(2) 0.023(2) 0.023(2)
C92 0.073(3) 0.062(2) 0.102(3) 0.025(2) 0.023(2) 0.023(2)
C93 0.073(3) 0.062(2) 0.102(3) 0.025(2) 0.023(2) 0.023(2)
C94 0.073(3) 0.062(2) 0.102(3) 0.025(2) 0.023(2) 0.023(2)
C95 0.073(3) 0.062(2) 0.102(3) 0.025(2) 0.023(2) 0.023(2)
C96 0.073(3) 0.062(2) 0.102(3) 0.025(2) 0.023(2) 0.023(2)
C97 0.073(3) 0.062(2) 0.102(3) 0.025(2) 0.023(2) 0.023(2)
C98 0.073(3) 0.062(2) 0.102(3) 0.025(2) 0.023(2) 0.023(2)
C99 0.073(3) 0.062(2) 0.102(3) 0.025(2) 0.023(2) 0.023(2)
C100 0.074(9) 0.056(8) 0.107(9) 0.022(8) 0.031(8) 0.029(7)
C101 0.073(3) 0.062(2) 0.102(3) 0.025(2) 0.023(2) 0.023(2)
C102 0.073(3) 0.062(2) 0.102(3) 0.025(2) 0.023(2) 0.023(2)
C103 0.073(3) 0.062(2) 0.102(3) 0.025(2) 0.023(2) 0.023(2)
C104 0.073(3) 0.062(2) 0.102(3) 0.025(2) 0.023(2) 0.023(2)
N1S 0.163(8) 0.210(10) 0.240(9) 0.040(7) 0.027(7) 0.028(8)
C1S 0.163(8) 0.210(10) 0.240(9) 0.040(7) 0.027(7) 0.028(8)
C2S 0.163(8) 0.210(10) 0.240(9) 0.040(7) 0.027(7) 0.028(8)
N2S 0.163(8) 0.210(10) 0.240(9) 0.040(7) 0.027(7) 0.028(8)
C3S 0.163(8) 0.210(10) 0.240(9) 0.040(7) 0.027(7) 0.028(8)
C4S 0.163(8) 0.210(10) 0.240(9) 0.040(7) 0.027(7) 0.028(8)
N3S 0.163(8) 0.210(10) 0.240(9) 0.040(7) 0.027(7) 0.028(8)
C5S 0.163(8) 0.210(10) 0.240(9) 0.040(7) 0.027(7) 0.028(8)
C6S 0.163(8) 0.210(10) 0.240(9) 0.040(7) 0.027(7) 0.028(8)
C7S 0.163(8) 0.210(10) 0.240(9) 0.040(7) 0.027(7) 0.028(8)
C8S 0.163(8) 0.210(10) 0.240(9) 0.040(7) 0.027(7) 0.028(8)
N4S 0.163(8) 0.210(10) 0.240(9) 0.040(7) 0.027(7) 0.028(8)
C21D 0.182(6) 0.133(5) 0.198(6) 0.037(5) 0.053(5) 0.006(5)
C22D 0.182(6) 0.133(5) 0.198(6) 0.037(5) 0.053(5) 0.006(5)
C23D 0.182(6) 0.133(5) 0.198(6) 0.037(5) 0.053(5) 0.006(5)
C24D 0.182(6) 0.133(5) 0.198(6) 0.037(5) 0.053(5) 0.006(5)
C25D 0.182(6) 0.133(5) 0.198(6) 0.037(5) 0.053(5) 0.006(5)
C26D 0.182(6) 0.133(5) 0.198(6) 0.037(5) 0.053(5) 0.006(5)
C27D 0.182(6) 0.133(5) 0.198(6) 0.037(5) 0.053(5) 0.006(5)
C28D 0.182(6) 0.133(5) 0.198(6) 0.037(5) 0.053(5) 0.006(5)
C29D 0.182(6) 0.133(5) 0.198(6) 0.037(5) 0.053(5) 0.006(5)
C30D 0.182(6) 0.133(5) 0.198(6) 0.037(5) 0.053(5) 0.006(5)
C31D 0.182(6) 0.133(5) 0.198(6) 0.037(5) 0.053(5) 0.006(5)

loop_
_atom_type_symbol
_atom_type_description
_atom_type_scat_dispersion_real
_atom_type_scat_dispersion_imag
_atom_type_scat_source
C C 0.0181 0.0091 'International Tables Vol C Tables 4.2.6.8 and 6.1.1.4'
H H 0.0000 0.0000 'International Tables Vol C Tables 4.2.6.8 and 6.1.1.4'
N N 0.0311 0.0180 'International Tables Vol C Tables 4.2.6.8 and 6.1.1.4'
O O 0.0492 0.0322 'International Tables Vol C Tables 4.2.6.8 and 6.1.1.4'

loop_
_geom_angle_atom_site_label_1
_geom_angle_atom_site_label_2
_geom_angle_atom_site_label_3
_geom_angle
_geom_angle_site_symmetry_1
_geom_angle_site_symmetry_3
C21 N1 C6B 134(2) . .
C22 N1 C21 109.6(18) . .
C26Ba C21Aa N4 98(10) 1_665 1_665
C22 N1 C6B 111.0(19) . .
C22Aa C26Ba N4 134(6) 1_445 .
C27Ba C21Aa N4 119(8) 1_665 1_665
C27Cb C26Cb N4 106(3) . .
C27Ba C26Ba N4 101(3) . .
C23 N2 C6A 122(2) . .
C23 N2 C24 118(2) . .
C22Aa C21Aa N4 122(10) . 1_665
C24 N2 C6A 121(2) . .
C25Cb C26Cb N4 103(5) . .
C25Ba C26Ba N4 110(4) . .
C61 N3 C26A 121.1(18) . .
C61 N3 C62 129.8(17) . .
C61 N3 C26D 121.1(18) . .
C62 N3 C26A 108.5(19) . .
C62 N3 C26D 108.5(19) . .
C63 N4 C21A 114(7) . 1_445
C63 N4 C26B 115.9(19) . .
C63 N4 C26C 115.9(19) . .
C64 N4 C21A 119(7) . 1_445
C21Aa C26Ba N4 69(10) 1_445 .
C47Aa C46Aa N5 107(2) . .
C45Aa C46Aa N5 109(2) . .
C45Db C46Db N5 109(2) . .
C47Db C46Db N5 107(2) . .
C45Db C44Db H44A 110.6 . .
C64 N4 C26B 117(2) . .
C64 N4 C26C 117(2) . .
C64 N4 C63 127.0(17) . .
C101 N5 C46D 118.0(16) . .
C101 N5 C46A 118.0(16) . .
C43Db C44Db H44A 110.6 . .
C43Db C44Db H44B 110.6 . .
C45Db C44Db H44B 110.7 . .
C101 N5 C102 127.9(14) . .
H44Ab C44Db H44B 108.8 . .
C41Db C42Db C43D 51(4) . .
C45Db C44Db C43D 106(2) . .
C48Db C47Db C46D 127(2) . .
C44Db C45Db C46D 119(3) . .
C41Db C43Db C42D 57(4) . .
C102 N5 C46D 114.1(15) . .
C102 N5 C46A 114.1(15) . .
C44Db C43Db C42D 129(4) . .
C103 N6 C46B 118.1(15) . .
C103 N6 C104 124.5(14) . .
C104 N6 C46B 117.2(15) . .
C2 C1 C10 113(2) . .
C22 C1 C2 125(2) . .
C22 C1 C10 122(2) . .
H1AA C1A H1AB 109.5 . .
H1AA C1A H1AC 109.5 . .
C43Db C41Db C42D 72(5) . .
C45Db C46Db C47D 120(2) . .
C44Db C43Db C41D 174(4) . .
C47Db C48Db C49D 102.4(19) . .
C51Db C50Db C49D 142(8) . .
C50Db C49Db H49A 112.6 . .
C48Db C49Db H49A 112.6 . .
C50Db C49Db H49B 112.5 . .
H49Ab C49Db H49B 110.0 . .
C48Db C49Db H49B 112.5 . .
H1AB C1A H1AC 109.5 . .
C2A C1A H1AA 109.4 . .
C2A C1A H1AB 109.5 . .
C2A C1A H1AC 109.4 . .
C48Db C49Db C50D 96.1(17) . .
C49Db C50Db H50A 101.5 . .
C51Db C50Db H50A 101.6 . .
C49Db C50Db H50B 101.6 . .
C51Db C50Db H50B 101.4 . .
C1 C2 H2 118.3 . .
C3 C2 C1 123(2) . .
C3 C2 H2 118.3 . .
C1A C2A H2AA 110.2 . .
C1A C2A H2AB 110.2 . .
H2AA C2A H2AB 108.5 . .
C3A C2A C1A 108(3) . .
C3A C2A H2AA 110.2 . .
C3A C2A H2AB 110.2 . .
C2 C3 H3 117.5 . .
C2 C3 C4 125(2) . .
C4 C3 H3 117.5 . .
C2A C3A H3AA 110.5 . .
C2A C3A H3AB 110.6 . .
C2A C3A C4A 106(3) . .
H3AA C3A H3AB 108.7 . .
C4A C3A H3AA 110.6 . .
C4A C3A H3AB 110.5 . .
C3 C4 C5 111(2) . .
C16 C4 C3 127(2) . .
C16 C4 C5 122(2) . .
C3A C4A H4AA 110.0 . .
C3A C4A H4AB 110.0 . .
H4AA C4A H4AB 108.4 . .
C5A C4A C3A 108(3) . .
C5A C4A H4AA 110.0 . .
C5A C4A H4AB 110.0 . .
H11A C11A H11B 109.5 . .
H11A C11A H11C 109.5 . .
H11B C11A H11C 109.5 . .
C10A C11A H11A 109.5 . .
C10A C11A H11B 109.5 . .
C10A C11A H11C 109.5 . .
C6 C5 C4 115(2) . .
C10 C5 C4 126(2) . .
C10 C5 C6 118(2) . .
C4A C5A H5AA 110.1 . .
C4A C5A H5AB 110.1 . .
C4A C5A C6A 108(3) . .
H5AA C5A H5AB 108.5 . .
C6A C5A H5AA 110.1 . .
C6A C5A H5AB 110.1 . .
C11A C10A H10A 110.3 . .
C11A C10A H10B 110.3 . .
H10A C10A H10B 108.6 . .
C9A C10A C11A 107.0(17) . .
C9A C10A H10A 110.3 . .
C9A C10A H10B 110.4 . .
C7 C6 C5 117(2) . .
C14 C6 C5 117(2) . .
C14 C6 C7 125(2) . .
N2 C6A C5A 110(3) . .
N2 C6A H6A 99.6 . .
N2 C6A C7A 121(3) . .
C5A C6A H6A 99.6 . .
C7A C6A C5A 121(3) . .
C7A C6A H6A 99.7 . .
C6 C7 C31 118(2) . .
C8 C7 C6 122(2) . .
C8 C7 C31 120(2) . .
C6A C7A C8A 111(3) . .
C7 C8 H8 119.3 . .
C7 C8 C9 121(2) . .
C9 C8 H8 119.3 . .
C7A C8A H8AA 113.2 . .
C7A C8A H8AB 113.4 . .
H8AA C8A H8AB 110.6 . .
C9A C8A C7A 92(2) . .
C9A C8A H8AA 113.3 . .
C9A C8A H8AB 113.3 . .
C8 C9 C10 116(2) . .
C8 C9 C21 119(2) . .
C10 C9 C21 125(2) . .
C5 C10 C1 121(2) . .
C5 C10 C9 125(2) . .
C9 C10 C1 114(2) . .
C12 C11 C20 124(2) . .
C12 C11 C24 116(2) . .
C20 C11 C24 120(2) . .
C11 C12 H12 119.2 . .
C11 C12 C13 122(2) . .
C13 C12 H12 119.2 . .
C12 C13 C14 119(2) . .
C12 C13 C32 125(2) . .
C32 C13 C14 115(2) . .
C6 C14 C13 119(2) . .
C6 C14 C15 128(2) . .
C15 C14 C13 112(2) . .
C16 C15 C14 113(2) . .
C20 C15 C14 126(2) . .
C20 C15 C16 121(2) . .
C4 C16 C15 124(2) . .
C17 C16 C4 119(2) . .
C17 C16 C15 117(2) . .
C16 C17 H17 120.2 . .
C18 C17 C16 120(2) . .
C18 C17 H17 120.2 . .
C17 C18 H18 117.2 . .
C17 C18 C19 126(2) . .
C19 C18 H18 117.2 . .
C18 C19 C23 129(2) . .
C20 C19 C18 115(2) . .
C20 C19 C23 116(2) . .
C15 C20 C11 117(2) . .
C19 C20 C11 122(2) . .
C19 C20 C15 121(2) . .
O1 C21 N1 111(2) . .
O1 C21 C9 127(2) . .
C9 C21 N1 121.7(19) . .
O2 C22 N1 108(2) . .
O2 C22 C1 124(2) . .
C1 C22 N1 128(2) . .
O3 C23 N2 119(2) . .
O3 C23 C19 114(2) . .
N2 C23 C19 127(2) . .
O4 C24 N2 122(2) . .
O4 C24 C11 122(2) . .
N2 C24 C11 116(2) . .
C8A C9A C10A 92(2) . .
C7 C31 C40 121(2) . .
C32 C31 C7 117.8(19) . .
C32 C31 C40 120.4(18) . .
C31 C32 C13 121.6(18) . .
C31 C32 C33 118.3(18) . .
C33 C32 C13 120(2) . .
C32 C33 H33 119.7 . .
C34 C33 C32 121(2) . .
C34 C33 H33 119.7 . .
C33 C34 H34 119.7 . .
C33 C34 C35 120.6(18) . .
C35 C34 H34 119.7 . .
C36 C35 C34 120.3(17) . .
C36 C35 C40 119(2) . .
C40 C35 C34 121.0(18) . .
C35 C36 H36 119.7 . .
C37 C36 C35 120.6(18) . .
C37 C36 H36 119.7 . .
C36 C37 H37 119.5 . .
C36 C37 C38 121.0(19) . .
C38 C37 H37 119.5 . .
C37 C38 C47 121.2(17) . .
C39 C38 C37 117.9(19) . .
C39 C38 C47 120.7(16) . .
C38 C39 C53 115.9(17) . .
C40 C39 C38 117.3(16) . .
C40 C39 C53 126.4(18) . .
C35 C40 C31 115.0(18) . .
C39 C40 C31 125.1(17) . .
C39 C40 C35 119.9(18) . .
C42 C41 C50 123.6(17) . .
C42 C41 C62 115.8(18) . .
C50 C41 C62 120.6(16) . .
H41D C41B H41E 109.5 . .
H41D C41B H41F 109.5 . .
H50Ab C50Db H50B 104.6 . .
C44Db C45Db H45A 107.7 . .
C46Db C45Db H45A 107.7 . .
C44Db C45Db H45B 107.7 . .
H45Ab C45Db H45B 107.1 . .
C46Db C45Db H45B 107.7 . .
C25Ba C22Aa C21A 79(7) 1_665 .
C24Ba C25Ba C21A 96(6) . 1_445
C26Ba C25Ba C21A 2(6) . 1_445
C26Ba C22Aa C21A 10(7) 1_665 .
C24Ba C22Aa C21A 117(10) 1_665 .
C22Aa C25Ba C21A 53(4) 1_445 1_445
C23Aa C25Ba C21A 93(6) 1_445 1_445
C23Ba C22Ba C21B 143(4) . .
C22Ba C21Ba H21A 113.4 . .
H21Aa C21Ba H21B 104.8 . .
C22Ba C21Ba H21B 113.9 . .
H21Aa C21Ba H21C 104.9 . .
C22Ba C21Ba H21C 114.0 . .
H21Ba C21Ba H21C 104.7 . .
C22Cb C21Cb H21D 109.6 . .
C22Cb C21Cb H21E 109.8 . .
H21Db C21Cb H21E 109.3 . .
H21Db C21Cb H21F 109.3 . .
H21Eb C21Cb H21F 109.3 . .
C22Cb C21Cb H21F 109.5 . .
C21Aa C26Ba C22A 128(10) 1_445 1_445
C24Aa C23Aa C22A 142(10) . .
C27Ba C21Aa C22A 119(10) 1_665 .
C26Ba C21Aa C22A 42(10) 1_665 .
C23Ba C22Ba H22A 101.3 . .
C21Ba C22Ba H22A 101.4 . .
C21Ba C22Ba H22B 101.4 . .
C23Ba C22Ba H22B 101.2 . .
H22Aa C22Ba H22B 104.5 . .
C21Cb C22Cb H22C 101.8 . .
C23Cb C22Cb H22C 101.7 . .
C21Cb C22Cb H22D 101.6 . .
H22Cb C22Cb H22D 104.7 . .
C23Cb C22Cb H22D 101.7 . .
C26Ba C22Aa C23A 103(7) 1_665 .
C21Aa C22Aa C23A 109(2) . .
C22Aa C25Ba C23A 63(4) 1_445 1_445
C25Ba C22Aa C23A 62(6) 1_665 .
C26Ba C25Ba C23A 93(7) . 1_445
C24Ba C22Aa C23A 98(8) 1_665 .
C22Aa C24Ba C23B 166(6) 1_445 .
C22Ba C23Ba H23A 108.8 . .
C24Ba C23Ba H23A 108.8 . .
C24Ba C23Ba H23B 108.8 . .
H23Aa C23Ba H23B 107.7 . .
C22Ba C23Ba H23B 108.9 . .
C25Cb C24Cb C23C 149(6) . .
C21Cb C22Cb C23C 141(6) . .
C22Cb C23Cb H23C 93.3 . .
C24Cb C23Cb H23C 93.3 . .
C22Cb C23Cb H23D 93.2 . .
H23Cb C23Cb H23D 103.0 . .
C24Cb C23Cb H23D 93.3 . .
C26Aa C25Aa C24A 144(9) . .
C23Aa C24Aa H24A 102.8 . .
C25Aa C24Aa H24A 102.9 . .
C23Aa C24Aa H24B 103.0 . .
C25Aa C24Aa H24B 103.2 . .
H24Aa C24Aa H24B 105.1 . .
C25Ba C22Aa C24B 65(6) 1_665 1_665
C22Aa C25Ba C24B 60(5) 1_445 .
C26Ba C25Ba C24B 94.8(15) . .
C23Aa C25Ba C24B 96(5) 1_445 .
C26Ba C22Aa C24B 110(8) 1_665 1_665
C22Ba C23Ba C24B 114(4) . .
C22Cb C23Cb C24C 169(6) . .
C23Cb C24Cb H24C 99.5 . .
C25Cb C24Cb H24C 99.6 . .
H24Cb C24Cb H24D 104.1 . .
C25Cb C24Cb H24D 99.7 . .
C23Cb C24Cb H24D 99.6 . .
C23Aa C24Aa C25A 137(10) . .
C27Aa C26Aa C25A 125(6) . .
C26Aa C25Aa H25A 101.0 . .
C24Aa C25Aa H25A 100.9 . .
C26Aa C25Aa H25B 101.2 . .
H25Aa C25Aa H25B 104.5 . .
C24Aa C25Aa H25B 101.2 . .
C23Ba C24Ba C25B 135(5) . .
C22Aa C23Aa C25B 55(5) . 1_665
C22Aa C24Ba C25B 55(4) 1_445 .
C27Ba C26Ba C25B 131(4) . .
C24Aa C23Aa C25B 159(9) . 1_665
C26Ba C21Aa C25B 7(10) 1_665 1_665
C22Aa C26Ba C25B 59(6) 1_445 .
C21Aa C26Ba C25B 171(10) 1_445 .
C22Aa C21Aa C25B 48(5) . 1_665
C27Ba C21Aa C25B 122(10) 1_665 1_665
C26Ba C22Aa C25B 69(5) 1_665 1_665
C27Cb C26Cb C25C 148(5) . .
C26Cb C25Cb H25C 100.8 . .
C24Cb C25Cb H25C 100.8 . .
H25Cb C25Cb H25D 104.4 . .
C24Cb C25Cb H25D 100.7 . .
C26Cb C25Cb H25D 100.8 . .
C22Aa C25Ba C26B 51(5) 1_445 .
C21Aa C27Ba C26B 11(6) 1_445 .
C28Ba C27Ba C26B 133(5) . .
C24Cb C25Cb C26C 144(6) . .
C25Cb C26Cb H26C 95.4 . .
C27Cb C26Cb H26C 95.5 . .
C28Aa C27Aa H27A 108.1 . .
C26Aa C27Aa H27A 108.2 . .
C28Aa C27Aa H27B 108.1 . .
C26Aa C27Aa H27B 108.1 . .
H27Aa C27Aa H27B 107.3 . .
C26Ba C21Aa C27B 127(10) 1_665 1_665
C22Aa C26Ba C27B 119(7) 1_445 .
C21Aa C26Ba C27B 43(10) 1_445 .
C26Cb C27Cb H27C 108.3 . .
C28Cb C27Cb H27C 108.3 . .
C28Cb C27Cb H27D 108.3 . .
C26Cb C27Cb H27D 108.4 . .
H27Cb C27Cb H27D 107.4 . .
C26Aa C27Aa C28A 117(8) . .
C30Aa C29Aa C28A 128(9) . .
C21Aa C27Ba C28B 123(8) 1_445 .
C27Ba C28Ba H28A 105.8 . .
C29Ba C28Ba H28A 106.0 . .
H28Aa C28Ba H28B 106.3 . .
C27Ba C28Ba H28B 105.8 . .
C29Ba C28Ba H28B 105.9 . .
C26Cb C27Cb C28C 116(5) . .
C30Cb C29Cb C28C 91(4) . .
C27Cb C28Cb H28C 104.7 . .
C29Cb C28Cb H28C 104.7 . .
C27Cb C28Cb H28D 104.6 . .
H28Cb C28Cb H28D 105.7 . .
C29Cb C28Cb H28D 104.6 . .
C27Aa C28Aa C29A 142(10) . .
C30Aa C29Aa H29A 104.5 . .
C28Aa C29Aa H29A 105.0 . .
C30Aa C29Aa H29B 106.1 . .
C28Aa C29Aa H29B 105.4 . .
H29Aa C29Aa H29B 105.9 . .
C27Ba C28Ba C29B 126(4) . .
C27Cb C28Cb C29C 130(5) . .
C28Cb C29Cb H29C 113.2 . .
C30Cb C29Cb H29C 113.8 . .
H29Cb C29Cb H29D 110.6 . .
C28Cb C29Cb H29D 113.3 . .
C30Cb C29Cb H29D 113.3 . .
C29Aa C30Aa H30A 110.7 . .
C31Aa C30Aa H30A 110.3 . .
C29Aa C30Aa H30B 109.1 . .
H30Aa C30Aa H30B 108.4 . .
C31Aa C30Aa H30B 109.7 . .
C29Cb C30Cb H30C 110.6 . .
H30Cb C30Cb H30D 108.0 . .
C29Cb C30Cb H30D 110.5 . .
C29Cb C30Cb H30E 111.5 . .
H30Db C30Cb H30E 108.1 . .
H30Cb C30Cb H30E 107.9 . .
C29Aa C30Aa C31A 109(8) . .
C30Aa C31Aa H31A 111.5 . .
H31Aa C31Aa H31B 107.4 . .
C30Aa C31Aa H31B 111.3 . .
H31Aa C31Aa H31C 107.3 . .
C30Aa C31Aa H31C 111.9 . .
H41E C41B H41F 109.5 . .
C42B C41B H41D 109.4 . .
C42B C41B H41E 109.4 . .
C42B C41B H41F 109.5 . .
N1 C6B H6B 122.1 . .
C7B C6B N1 106(3) . .
C7B C6B H6B 122.1 . .
C5B C6B N1 74(3) . .
C5B C6B H6B 122.1 . .
C5B C6B C7B 99(4) . .
C41 C42 H42 120.5 . .
C41 C42 C43 119.0(18) . .
C43 C42 H42 120.5 . .
C41B C42B H42C 110.2 . .
C41B C42B H42D 110.3 . .
H42C C42B H42D 108.5 . .
C43B C42B C41B 107.3(15) . .
C43B C42B H42C 110.2 . .
C43B C42B H42D 110.3 . .
C42 C43 C44 121.3(15) . .
C42 C43 C72 122.3(17) . .
C44 C43 C72 115.5(15) . .
C42B C43B H43C 109.3 . .
C42B C43B H43D 109.2 . .
C42B C43B C44B 111.7(15) . .
H43C C43B H43D 108.0 . .
C44B C43B H43C 109.3 . .
C44B C43B H43D 109.3 . .
C43 C44 C45 114.4(16) . .
C56 C44 C43 121.9(16) . .
C56 C44 C45 122.6(18) . .
C43B C44B H44E 109.0 . .
C43B C44B H44F 109.0 . .
H44E C44B H44F 107.8 . .
C45B C44B C43B 113.0(15) . .
C45B C44B H44E 109.0 . .
C45B C44B H44F 109.0 . .
C44 C45 C46 116.6(16) . .
C50 C45 C44 122.9(18) . .
C50 C45 C46 120.5(16) . .
C44B C45B H45E 107.6 . .
C44B C45B H45F 107.5 . .
H45E C45B H45F 107.0 . .
C46B C45B C44B 119.1(16) . .
C46B C45B H45E 107.5 . .
C46B C45B H45F 107.6 . .
C45 C46 C47 118.0(16) . .
C54 C46 C45 123.1(16) . .
C54 C46 C47 118.3(17) . .
N6 C46B H46B 95.6 . .
N6 C46B H46C 101.6 . .
N6 C46B C47B 111(2) . .
N6 C46B C47C 116.9(19) . .
C45B C46B N6 110.2(15) . .
C45B C46B H46B 95.6 . .
C45B C46B H46C 101.6 . .
C45B C46B C47B 136(2) . .
C45B C46B C47C 120.9(19) . .
C46 C47 C38 118.9(16) . .
C48 C47 C38 121.9(15) . .
C48 C47 C46 118.5(17) . .
C47 C48 H48 119.6 . .
C49 C48 C47 120.7(16) . .
C49 C48 H48 119.6 . .
C48 C49 C50 122.4(17) . .
C48 C49 C61 119.7(16) . .
C50 C49 C61 117.9(18) . .
C41 C50 C49 122.6(17) . .
C45 C50 C41 118.3(16) . .
C45 C50 C49 118.9(18) . .
C52 C51 C64 117.1(18) . .
C60 C51 C52 123.4(17) . .
C60 C51 C64 119.5(16) . .
C51 C52 H52 119.2 . .
C53 C52 C51 121.6(18) . .
C53 C52 H52 119.2 . .
C52 C53 C39 121.6(18) . .
C52 C53 C54 118.2(16) . .
C54 C53 C39 120.1(16) . .
C46 C54 C53 122.9(16) . .
C46 C54 C55 118.7(18) . .
C53 C54 C55 118.4(16) . .
C54 C55 C56 118.4(16) . .
C60 C55 C54 121.1(18) . .
C60 C55 C56 120.5(15) . .
C44 C56 C55 120.5(16) . .
C44 C56 C57 121.5(18) . .
C57 C56 C55 117.5(16) . .
C58 C57 C56 117.9(17) . .
C58 C57 C71 123.8(16) . .
C71 C57 C56 118.3(16) . .
C57 C58 H58 118.5 . .
C59 C58 C57 122.9(16) . .
C59 C58 H58 118.5 . .
C58 C59 C60 123.2(17) . .
C58 C59 C63 120.7(16) . .
C60 C59 C63 115.9(18) . .
C51 C60 C55 116.7(16) . .
C51 C60 C59 125.8(17) . .
C59 C60 C55 117.4(18) . .
O6 C61 N3 121(2) . .
O6 C61 C49 122(2) . .
N3 C61 C49 116.8(17) . .
O5 C62 N3 126.8(19) . .
O5 C62 C41 120.3(19) . .
N3 C62 C41 111.6(18) . .
O8 C63 N4 124.8(19) . .
O8 C63 C59 118(2) . .
N4 C63 C59 117.0(17) . .
O7 C64 N4 121.7(19) . .
O7 C64 C51 123.7(19) . .
N4 C64 C51 114.7(18) . .
C57 C71 C80 124.7(16) . .
C72 C71 C57 119.1(16) . .
C72 C71 C80 116.1(17) . .
C71 C72 C43 120.1(16) . .
C73 C72 C43 121.6(16) . .
C73 C72 C71 117.8(15) . .
C72 C73 H73 120.0 . .
C74 C73 C72 119.9(17) . .
C74 C73 H73 120.0 . .
C73 C74 H74 117.5 . .
C73 C74 C75 125.1(17) . .
C75 C74 H74 117.5 . .
C76 C75 C74 120.2(17) . .
C80 C75 C74 112.4(15) . .
C80 C75 C76 127.4(18) . .
C75 C76 H76 121.3 . .
C77 C76 C75 117.4(17) . .
C77 C76 H76 121.3 . .
C76 C77 H77 119.2 . .
C76 C77 C78 121.6(16) . .
C78 C77 H77 119.2 . .
C77 C78 C79 117.5(16) . .
C77 C78 C87 124.1(15) . .
H31Ba C31Aa H31C 107.2 . .
C43Aa C42Aa C41A 102(2) . .
C42Aa C41Aa H41A 109.4 . .
H41Aa C41Aa H41B 109.5 . .
C42Aa C41Aa H41B 109.4 . .
C42Aa C41Aa H41C 109.5 . .
H41Aa C41Aa H41C 109.5 . .
H41Ba C41Aa H41C 109.5 . .
C41Aa C42Aa H42A 111.4 . .
C43Aa C42Aa H42A 111.4 . .
C43Aa C42Aa H42B 111.4 . .
C41Aa C42Aa H42B 111.4 . .
H42Aa C42Aa H42B 109.3 . .
C45Aa C44Aa C43A 106(2) . .
C42Aa C43Aa H43A 111.9 . .
C44Aa C43Aa H43A 111.8 . .
H43Aa C43Aa H43B 109.4 . .
C42Aa C43Aa H43B 111.9 . .
C44Aa C43Aa H43B 111.7 . .
C42Aa C43Aa C44A 100(2) . .
C43Aa C44Aa H44C 110.6 . .
C45Aa C44Aa H44C 110.7 . .
C45Aa C44Aa H44D 110.7 . .
C43Aa C44Aa H44D 110.7 . .
H44Ca C44Aa H44D 108.7 . .
C44Aa C45Aa H45C 107.6 . .
C46Aa C45Aa H45C 107.7 . .
C44Aa C45Aa H45D 107.6 . .
H45Ca C45Aa H45D 107.1 . .
C46Aa C45Aa H45D 107.8 . .
C44Aa C45Aa C46A 119(3) . .
C48Aa C47Aa C46A 127(2) . .
C47Aa C46Aa H46A 106.9 . .
C45Aa C46Aa H46A 106.9 . .
C45Aa C46Aa C47A 120(2) . .
C48Aa C47Aa H47A 105.4 . .
C46Aa C47Aa H47A 105.6 . .
C48Aa C47Aa H47B 105.4 . .
H47Aa C47Aa H47B 106.1 . .
C46Aa C47Aa H47B 105.6 . .
C49Ba C48Ba C47B 108.2(16) . .
C48Ba C47Ba H47C 110.0 . .
C48Ba C47Ba H47D 110.1 . .
H47Ca C47Ba H47D 108.4 . .
C49Cb C48Cb C47C 112(2) . .
C48Cb C47Cb H47E 109.8 . .
C48Cb C47Cb H47F 109.9 . .
H47Eb C47Cb H47F 108.3 . .
C47Aa C48Aa H48A 122.9 . .
C49Aa C48Aa H48A 122.8 . .
C47Ba C48Ba H48B 110.1 . .
C49Ba C48Ba H48B 110.1 . .
C47Ba C48Ba H48C 110.1 . .
H48Ba C48Ba H48C 108.4 . .
C49Ba C48Ba H48C 109.9 . .
C50Cb C49Cb C48C 121(3) . .
C49Cb C48Cb H48D 109.2 . .
C47Cb C48Cb H48D 109.2 . .
C49Cb C48Cb H48E 109.1 . .
C47Cb C48Cb H48E 109.1 . .
H48Db C48Cb H48E 107.9 . .
C47Aa C48Aa C49A 114(2) . .
C51Aa C50Aa C49A 123(3) . .
C48Aa C49Aa H49C 106.8 . .
C50Aa C49Aa H49C 106.8 . .
C50Aa C49Aa H49D 106.7 . .
C48Aa C49Aa H49D 106.7 . .
H49Ca C49Aa H49D 106.6 . .
C51Ba C50Ba C49B 108.2(16) . .
C48Ba C49Ba H49E 112.3 . .
C50Ba C49Ba H49E 112.4 . .
C48Ba C49Ba H49F 112.5 . .
H49Ea C49Ba H49F 110.0 . .
C50Ba C49Ba H49F 112.5 . .
C48Cb C49Cb H49G 107.1 . .
C50Cb C49Cb H49G 107.1 . .
H49Gb C49Cb H49H 106.8 . .
C50Cb C49Cb H49H 107.2 . .
C48Cb C49Cb H49H 107.2 . .
C48Aa C49Aa C50A 122(3) . .
C49Aa C50Aa H50C 106.6 . .
C51Aa C50Aa H50C 106.6 . .
C51Aa C50Aa H50D 106.7 . .
C49Aa C50Aa H50D 106.7 . .
H50Ca C50Aa H50D 106.6 . .
C48Ba C49Ba C50B 96.8(14) . .
C51Ba C50Ba H50E 110.0 . .
C49Ba C50Ba H50E 110.1 . .
H50Ea C50Ba H50F 108.4 . .
C49Ba C50Ba H50F 110.0 . .
C51Ba C50Ba H50F 110.2 . .
C49Cb C50Cb H50G 112.1 . .
C51Cb C50Cb H50G 112.0 . .
C51Cb C50Cb H50H 112.0 . .
H50Gb C50Cb H50H 109.7 . .
C49Cb C50Cb H50H 112.0 . .
C50Aa C51Aa H51A 109.4 . .
H51Aa C51Aa H51B 109.5 . .
C50Aa C51Aa H51B 109.5 . .
C50Aa C51Aa H51C 109.5 . .
H51Aa C51Aa H51C 109.5 . .
H51Ba C51Aa H51C 109.5 . .
C50Ba C51Ba H51D 109.6 . .
H51Da C51Ba H51E 109.3 . .
C50Ba C51Ba H51E 109.8 . .
C50Ba C51Ba H51F 109.6 . .
H51Ea C51Ba H51F 109.3 . .
H51Da C51Ba H51F 109.3 . .
C49Cb C50Cb C51C 99(2) . .
C50Cb C51Cb H51G 109.4 . .
H51Gb C51Cb H51H 109.5 . .
C50Cb C51Cb H51H 109.5 . .
H51Hb C51Cb H51I 109.5 . .
C50Cb C51Cb H51I 109.5 . .
H51Gb C51Cb H51I 109.5 . .
C50Db C51Db H51J 109.5 . .
H51Jb C51Db H51K 109.5 . .
C50Db C51Db H51K 109.5 . .
H51Kb C51Db H51L 109.5 . .
H51Jb C51Db H51L 109.5 . .
C50Db C51Db H51L 109.4 . .
C23Db C22Db C21D 105(3) . .
C22Db C21Db H21G 109.4 . .
C22Db C21Db H21H 109.5 . .
H21Gb C21Db H21H 109.5 . .
H21Hb C21Db H21I 109.5 . .
C22Db C21Db H21I 109.5 . .
H21Gb C21Db H21I 109.5 . .
C23Db C22Db H22E 110.7 . .
C21Db C22Db H22E 110.7 . .
C21Db C22Db H22F 110.6 . .
H22Eb C22Db H22F 108.8 . .
C23Db C22Db H22F 110.7 . .
C22Db C23Db H23E 110.1 . .
C24Db C23Db H23E 110.2 . .
C22Db C23Db H23F 110.1 . .
H23Eb C23Db H23F 108.4 . .
C24Db C23Db H23F 110.1 . .
C26Db C25Db C24D 118(3) . .
C22Db C23Db C24D 108(3) . .
C25Db C24Db H24E 107.3 . .
C23Db C24Db H24E 107.3 . .
C25Db C24Db H24F 107.3 . .
C23Db C24Db H24F 107.3 . .
H24Eb C24Db H24F 106.9 . .
C23Db C24Db C25D 120(3) . .
C26Db C25Db H25E 107.8 . .
C24Db C25Db H25E 107.9 . .
H25Eb C25Db H25F 107.2 . .
C26Db C25Db H25F 107.9 . .
C24Db C25Db H25F 107.9 . .
C25Db C26Db H26D 103.5 . .
C27Db C26Db H26D 103.5 . .
C29Db C28Db C27D 120(2) . .
C25Db C26Db C27D 116(2) . .
C26Db C27Db H27E 110.2 . .
C28Db C27Db H27E 110.2 . .
H27Eb C27Db H27F 108.5 . .
C28Db C27Db H27F 110.2 . .
C26Db C27Db H27F 110.1 . .
C30Db C29Db C28D 112(3) . .
C26Db C27Db C28D 108(2) . .
C29Db C28Db H28E 107.4 . .
C27Db C28Db H28E 107.4 . .
C29Db C28Db H28F 107.3 . .
H28Eb C28Db H28F 106.9 . .
C27Db C28Db H28F 107.4 . .
C28Db C29Db H29E 109.2 . .
C30Db C29Db H29E 109.2 . .
C30Db C29Db H29F 109.0 . .
H29Eb C29Db H29F 107.9 . .
C28Db C29Db H29F 109.1 . .
C29Db C30Db H30F 109.6 . .
C31Db C30Db H30F 109.6 . .
H30Fb C30Db H30G 108.2 . .
C31Db C30Db H30G 109.6 . .
C29Db C30Db H30G 109.7 . .
C29Db C30Db C31D 110(3) . .
C30Db C31Db H31D 109.4 . .
H31Db C31Db H31E 109.4 . .
C30Db C31Db H31E 109.6 . .
H31Eb C31Db H31F 109.4 . .
C30Db C31Db H31F 109.5 . .
H31Db C31Db H31F 109.4 . .
C21Aa N4 C26B 12(5) 1_445 .
C47Ba C46B H46B 95.6 . .
C47Cb C46B H46C 101.7 . .
N3 C26Aa C25A 110(4) . .
N3 C26Aa C27A 119(5) . .
N3 C26Db C25D 123(3) . .
N3 C26Db H26D 103.4 . .
N3 C26Db C27D 105(2) . .
N4 C21Aa C25B 97(8) 1_665 1_665
N4 C26Cb H26C 95.4 . .
N5 C46Aa H46A 106.9 . .
C46B C47Ba H47C 110.0 . .
C46B C47Ba H47D 110.1 . .
C46B C47Cb H47E 109.8 . .
C46B C47Cb H47F 109.9 . .
C46B C47Ba C48B 108(3) . .
C46B C47Cb C48C 109(2) . .
C87 C78 C79 118.2(16) . .
C78 C79 C80 117.8(15) . .
C93 C79 C78 117.5(16) . .
C93 C79 C80 124.7(15) . .
C71 C80 C79 121.8(16) . .
C75 C80 C71 123.6(18) . .
C75 C80 C79 114.6(16) . .
C82 C81 C101 117.5(15) . .
C90 C81 C82 120.1(15) . .
C90 C81 C101 122.0(16) . .
C81 C82 H82 120.4 . .
C83 C82 C81 119.3(16) . .
C83 C82 H82 120.3 . .
C82 C83 H83 119.0 . .
C82 C83 C84 122.1(16) . .
C84 C83 H83 119.0 . .
C83 C84 C96 124.1(16) . .
C85 C84 C83 118.9(15) . .
C85 C84 C96 117.0(16) . .
C84 C85 C90 117.8(16) . .
C86 C85 C84 123.5(15) . .
C86 C85 C90 118.5(16) . .
C85 C86 C94 118.5(16) . .
C87 C86 C85 124.4(15) . .
C87 C86 C94 117.0(16) . .
C78 C87 C88 119.7(16) . .
C86 C87 C78 123.6(15) . .
C86 C87 C88 116.5(16) . .
C87 C88 H88 120.0 . .
C89 C88 C87 120.0(16) . .
C89 C88 H88 120.0 . .
C88 C89 C90 121.9(15) . .
C88 C89 C102 115.7(15) . .
C90 C89 C102 122.3(16) . .
C81 C90 C85 121.5(16) . .
C81 C90 C89 119.7(15) . .
C89 C90 C85 118.6(15) . .
C92 C91 C100 119.9(15) . .
C92 C91 C104 120.5(16) . .
C100 C91 C104 119.5(16) . .
C91 C92 H92 118.9 . .
C91 C92 C93 122.2(16) . .
C93 C92 H92 118.9 . .
C79 C93 C92 120.8(16) . .
C94 C93 C79 121.5(15) . .
C94 C93 C92 117.0(16) . .
C93 C94 C86 120.0(16) . .
C95 C94 C86 117.8(16) . .
C95 C94 C93 122.2(15) . .
C94 C95 C96 122.6(15) . .
C94 C95 C100 118.7(15) . .
C96 C95 C100 118.7(15) . .
C95 C96 C84 120.6(16) . .
C97 C96 C84 122.5(16) . .
C97 C96 C95 116.9(15) . .
C96 C97 H97 117.3 . .
C96 C97 C98 125.3(16) . .
C98 C97 H97 117.3 . .
C97 C98 H98 120.8 . .
C99 C98 C97 118.5(16) . .
C99 C98 H98 120.8 . .
C98 C99 C100 119.3(15) . .
C98 C99 C103 119.0(16) . .
C100 C99 C103 121.5(16) . .
C91 C100 C95 118.8(15) . .
C99 C100 C91 119.9(14) . .
C99 C100 C95 121.3(15) . .
O9 C101 N5 121.7(15) . .
O9 C101 C81 122.0(17) . .
N5 C101 C81 114.0(15) . .
O10 C102 N5 122.7(15) . .
O10 C102 C89 123.6(16) . .
N5 C102 C89 113.5(16) . .
O12 C103 N6 121.0(15) . .
O12 C103 C99 122.9(17) . .
N6 C103 C99 116.1(16) . .
O11 C104 N6 120.3(14) . .
O11 C104 C91 121.4(16) . .
N6 C104 C91 118.3(16) . .
N1S C1S C2S 170(4) . .
C1S C2S H2SA 109.5 . .
C1S C2S H2SB 109.5 . .
C1S C2S H2SC 109.5 . .
H2SA C2S H2SB 109.5 . .
H2SA C2S H2SC 109.5 . .
H2SB C2S H2SC 109.5 . .
N2S C3S C4S 163(4) . .
C3S C4S H4SA 109.5 . .
C3S C4S H4SB 109.5 . .
C3S C4S H4SC 109.4 . .
H4SA C4S H4SB 109.5 . .
H4SA C4S H4SC 109.5 . .
H4SB C4S H4SC 109.5 . .
N3S C5S C6S 175(4) . .
C5S C6S H6SA 109.5 . .
C5S C6S H6SB 109.5 . .
C5S C6S H6SC 109.4 . .
H6SA C6S H6SB 109.5 . .
H6SA C6S H6SC 109.5 . .
H6SB C6S H6SC 109.5 . .
C8S C7S N4S 167(3) . .
C7S C8S H8SA 109.4 . .
C7S C8S H8SB 109.6 . .
C7S C8S H8SC 109.4 . .
H8SA C8S H8SB 109.5 . .
H8SA C8S H8SC 109.5 . .
H8SB C8S H8SC 109.5 . .
H3BA C3B H3BB 105.3 . .
C4B C3B H3BA 103.6 . .
C4B C3B H3BB 103.5 . .
C2B C3B H3BA 103.7 . .
C2B C3B H3BB 103.5 . .
C2B C3B C4B 134(4) . .
H9BA C9B H9BB 105.7 . .
C10B C9B H9BA 104.6 . .
C10B C9B H9BB 104.6 . .
C8B C9B H9BA 104.5 . .
C8B C9B H9BB 104.6 . .
C8B C9B C10B 131(4) . .
C3B C4B H4BA 109.7 . .
C3B C4B H4BB 109.9 . .
H4BA C4B H4BB 108.3 . .
C5B C4B C3B 109.3(19) . .
C5B C4B H4BA 109.8 . .
C5B C4B H4BB 109.9 . .
C6B C7B H7BA 111.5 . .
C6B C7B H7BB 111.5 . .
H7BA C7B H7BB 109.3 . .
C8B C7B C6B 101(4) . .
C8B C7B H7BA 111.5 . .
C8B C7B H7BB 111.6 . .
C9B C10B H10C 113.8 . .
C9B C10B H10D 113.7 . .
C9B C10B H10E 113.6 . .
H10C C10B H10D 104.9 . .
H10C C10B H10E 104.9 . .
H10D C10B H10E 104.9 . .
C9B C8B C7B 153(5) . .
C9B C8B H8BA 98.4 . .
C9B C8B H8BB 98.3 . .
C7B C8B H8BA 98.5 . .
C7B C8B H8BB 98.3 . .
H8BA C8B H8BB 103.8 . .
H1BA C1B H1BB 109.5 . .
H1BA C1B H1BC 109.5 . .
H1BB C1B H1BC 109.5 . .
C2B C1B H1BA 109.6 . .
C2B C1B H1BB 109.4 . .
C2B C1B H1BC 109.4 . .
C3B C2B C1B 146(5) . .
C3B C2B H2BA 100.4 . .
C3B C2B H2BB 100.5 . .
C1B C2B H2BA 100.4 . .
C1B C2B H2BB 100.6 . .
H2BA C2B H2BB 104.3 . .
C6B C5B C4B 114(4) . .

loop_
_geom_bond_atom_site_label_1
_geom_bond_atom_site_label_2
_geom_bond_distance
_geom_bond_site_symmetry_2
C21Aa N4 1.53(13) 1_665
C44Db H44A 0.9700 .
C44Db H44B 0.9700 .
C44Db C43D 1.54(3) .
C43Db C42D 1.98(11) .
C46Db C47D 1.57(3) .
C43Db C41D 1.61(8) .
C42Db C41D 1.74(13) .
C47Db C48D 1.42(3) .
C48Db C49D 1.53(2) .
C49Db H49A 0.9700 .
C49Db H49B 0.9700 .
C49Db C50D 1.55(2) .
C50Db H50A 0.9700 .
C50Db H50B 0.9700 .
C46Db C45D 1.46(3) .
C44Db C45D 1.45(3) .
C45Db H45A 0.9700 .
C45Db H45B 0.9700 .
O1 C21 1.24(2) .
C25Ba C21A 1.89(13) 1_445
C26Ba C21A 0.35(12) 1_445
C27Ba C21A 1.31(17) 1_445
C21Ba H21A 1.0037 .
C21Ba H21B 1.0053 .
C21Ba H21C 1.0058 .
C21Cb H21D 0.9616 .
C21Cb H21E 0.9616 .
C21Cb H21F 0.9616 .
C24Ba C22A 1.50(14) 1_445
C21Aa C22A 1.54(2) .
C25Ba C22A 1.42(12) 1_445
C26Ba C22A 1.29(11) 1_445
C21Ba C22B 1.55(2) .
C22Ba H22A 0.9700 .
C22Ba H22B 0.9700 .
C21Cb C22C 1.55(2) .
C22Cb H22C 0.9700 .
C22Cb H22D 0.9700 .
C22Aa C23A 1.54(2) .
C25Ba C23A 1.54(12) 1_445
C22Ba C23B 1.53(2) .
C23Ba H23A 0.9700 .
C23Ba H23B 0.9700 .
C22Cb C23C 1.56(2) .
C23Cb H23C 0.9700 .
C23Cb H23D 0.9700 .
C23Aa C24A 1.54(2) .
C24Aa H24A 0.9700 .
C24Aa H24B 0.9700 .
C23Ba C24B 1.55(2) .
C22Aa C24B 1.50(14) 1_665
C23Cb C24C 1.57(2) .
C24Cb H24C 0.9700 .
C24Cb H24D 0.9700 .
C24Aa C25A 1.55(2) .
C25Aa H25A 0.9700 .
C25Aa H25B 0.9700 .
C21Aa C25B 1.89(13) 1_665
C22Aa C25B 1.42(12) 1_665
C24Ba C25B 1.56(2) .
C23Aa C25B 1.54(12) 1_665
C24Cb C25C 1.56(2) .
C25Cb H25C 0.9700 .
C25Cb H25D 0.9700 .
C25Aa C26A 1.54(2) .
C25Ba C26B 1.54(2) .
C22Aa C26B 1.29(11) 1_665
C21Aa C26B 0.35(12) 1_665
C25Cb C26C 1.55(2) .
C26Cb H26C 0.9800 .
C26Aa C27A 1.53(2) .
C27Aa H27A 0.9700 .
C27Aa H27B 0.9700 .
C26Ba C27B 1.54(2) .
C21Aa C27B 1.31(17) 1_665
C26Cb C27C 1.53(2) .
C27Cb H27C 0.9700 .
C27Cb H27D 0.9700 .
C27Aa C28A 1.54(2) .
C27Ba C28B 1.53(2) .
C28Ba H28A 0.9700 .
C28Ba H28B 0.9700 .
C27Cb C28C 1.53(2) .
C28Cb H28C 0.9700 .
C28Cb H28D 0.9700 .
C28Aa C29A 1.54(2) .
C29Aa H29A 0.9700 .
C29Aa H29B 0.9700 .
C28Ba C29B 1.57(2) .
C28Cb C29C 1.55(2) .
C29Cb H29C 0.9700 .
C29Cb H29D 0.9700 .
C29Aa C30A 1.55(2) .
C30Aa H30A 0.9700 .
C30Aa H30B 0.9700 .
C29Cb C30C 1.54(2) .
C30Cb H30C 0.9743 .
C30Cb H30D 0.9741 .
C30Cb H30E 0.9756 .
C30Aa C31A 1.55(2) .
C31Aa H31A 0.9814 .
C31Aa H31B 0.9810 .
C31Aa H31C 0.9822 .
C41Aa H41A 0.9600 .
C41Aa H41B 0.9600 .
C41Aa H41C 0.9600 .
C41Aa C42A 1.85(4) .
C42Aa H42A 0.9700 .
C42Aa H42B 0.9700 .
C42Aa C43A 1.36(4) .
C43Aa H43A 0.9706 .
C43Aa H43B 0.9709 .
C43Aa C44A 1.54(3) .
C44Aa H44C 0.9712 .
C44Aa H44D 0.9700 .
C44Aa C45A 1.45(3) .
C45Aa H45C 0.9702 .
C45Aa H45D 0.9699 .
C45Aa C46A 1.46(3) .
C46Aa H46A 0.9794 .
C46Aa C47A 1.57(3) .
C47Aa H47A 0.9696 .
C47Aa H47B 0.9705 .
C47Ba H47C 0.9700 .
C47Ba H47D 0.9700 .
C47Cb H47E 0.9700 .
C47Cb H47F 0.9700 .
C47Aa C48A 1.42(3) .
C48Aa H48A 0.9296 .
C47Ba C48B 1.542(14) .
C48Ba H48B 0.9700 .
C48Ba H48C 0.9700 .
C47Cb C48C 1.531(14) .
C48Cb H48D 0.9700 .
C48Cb H48E 0.9700 .
C48Aa C49A 1.494(19) .
C49Aa H49C 0.9700 .
C49Aa H49D 0.9700 .
C48Ba C49B 1.533(15) .
C49Ba H49E 0.9700 .
C49Ba H49F 0.9700 .
C48Cb C49C 1.523(14) .
C49Cb H49G 0.9700 .
C49Cb H49H 0.9700 .
C49Aa C50A 1.520(19) .
C50Aa H50C 0.9700 .
C50Aa H50D 0.9700 .
C49Ba C50B 1.543(14) .
C50Ba H50E 0.9700 .
C50Ba H50F 0.9700 .
C49Cb C50C 1.517(14) .
C50Cb H50G 0.9700 .
C50Cb H50H 0.9700 .
C50Aa C51A 1.514(19) .
C51Aa H51A 0.9600 .
C51Aa H51B 0.9600 .
C51Aa H51C 0.9600 .
C50Ba C51B 1.535(14) .
C51Ba H51D 0.9620 .
C51Ba H51E 0.9621 .
C51Ba H51F 0.9620 .
C50Cb C51C 1.524(14) .
C51Cb H51G 0.9600 .
C51Cb H51H 0.9600 .
C51Cb H51I 0.9600 .
C50Db C51D 1.54(2) .
C51Db H51J 0.9600 .
C51Db H51K 0.9600 .
C51Db H51L 0.9600 .
C21Db H21G 0.9600 .
C21Db H21H 0.9600 .
C21Db H21I 0.9600 .
C21Db C22D 1.533(19) .
C22Db H22E 0.9700 .
C22Db H22F 0.9700 .
C22Db C23D 1.513(19) .
C23Db H23E 0.9700 .
C23Db H23F 0.9700 .
C23Db C24D 1.522(19) .
C24Db H24E 0.9700 .
C24Db H24F 0.9700 .
C24Db C25D 1.52(2) .
C25Db H25E 0.9700 .
C25Db H25F 0.9700 .
C25Db C26D 1.512(19) .
C26Db H26D 0.9780 .
C26Db C27D 1.530(19) .
C27Db H27E 0.9700 .
C27Db H27F 0.9700 .
C27Db C28D 1.535(19) .
C28Db H28E 0.9700 .
C28Db H28F 0.9700 .
C28Db C29D 1.520(19) .
C29Db H29E 0.9700 .
C29Db H29F 0.9700 .
C29Db C30D 1.512(18) .
C30Db H30F 0.9700 .
C30Db H30G 0.9700 .
C30Db C31D 1.524(19) .
C31Db H31D 0.9604 .
C31Db H31E 0.9604 .
C31Db H31F 0.9604 .
O2 C22 1.32(2) .
O3 C23 1.31(2) .
O4 C24 1.13(2) .
O5 C62 1.21(2) .
O6 C61 1.206(19) .
O7 C64 1.22(2) .
O8 C63 1.228(19) .
O9 C101 1.176(18) .
O10 C102 1.221(19) .
O11 C104 1.238(19) .
O12 C103 1.204(19) .
N1 C21 1.53(2) .
N1 C22 1.51(2) .
N1 C6B 1.84(5) .
N2 C6A 1.40(3) .
N2 C23 1.42(2) .
N2 C24 1.42(2) .
N3 C26A 1.49(3) .
N3 C61 1.31(2) .
N3 C62 1.43(2) .
N3 C26D 1.49(3) .
N4 C21A 1.53(13) 1_445
N4 C26B 1.62(4) .
N4 C26C 1.62(4) .
N4 C63 1.39(2) .
N4 C64 1.38(2) .
N5 C46D 1.62(2) .
N5 C46A 1.62(2) .
N5 C101 1.39(2) .
N5 C102 1.41(2) .
N6 C46B 1.52(2) .
N6 C103 1.37(2) .
N6 C104 1.42(2) .
C1 C2 1.49(3) .
C1 C10 1.51(3) .
C1 C22 1.34(3) .
C1A H1AA 0.9600 .
C1A H1AB 0.9600 .
C1A H1AC 0.9600 .
C1A C2A 1.518(18) .
C2 H2 0.9300 .
C2 C3 1.33(3) .
C2A H2AA 0.9700 .
C2A H2AB 0.9700 .
C2A C3A 1.523(19) .
C3 H3 0.9300 .
C3 C4 1.48(3) .
C3A H3AA 0.9700 .
C3A H3AB 0.9700 .
C3A C4A 1.533(18) .
C4 C5 1.52(3) .
C4 C16 1.36(3) .
C4A H4AA 0.9700 .
C4A H4AB 0.9700 .
C4A C5A 1.523(19) .
C11A H11A 0.9600 .
C11A H11B 0.9600 .
C11A H11C 0.9600 .
C11A C10A 1.556(19) .
C5 C6 1.45(3) .
C5 C10 1.33(3) .
C5A H5AA 0.9700 .
C5A H5AB 0.9700 .
C5A C6A 1.519(18) .
C10A H10A 0.9700 .
C10A H10B 0.9700 .
C10A C9A 1.530(18) .
C6 C7 1.42(3) .
C6 C14 1.33(3) .
C6A H6A 0.9800 .
C6A C7A 1.511(19) .
C7 C8 1.36(3) .
C7 C31 1.47(3) .
C7A C8A 1.529(18) .
C8 H8 0.9300 .
C8 C9 1.39(3) .
C8A H8AA 0.9700 .
C8A H8AB 0.9700 .
C8A C9A 1.503(19) .
C9 C10 1.44(3) .
C9 C21 1.43(3) .
C11 C12 1.34(2) .
C11 C20 1.43(3) .
C11 C24 1.524(17) .
C12 H12 0.9300 .
C12 C13 1.41(3) .
C13 C14 1.54(3) .
C13 C32 1.48(2) .
C14 C15 1.49(3) .
C15 C16 1.38(3) .
C15 C20 1.37(3) .
C16 C17 1.35(2) .
C17 H17 0.9300 .
C17 C18 1.32(3) .
C18 H18 0.9300 .
C18 C19 1.36(3) .
C19 C20 1.36(3) .
C19 C23 1.43(3) .
C31 C32 1.41(2) .
C31 C40 1.48(2) .
C32 C33 1.43(2) .
C33 H33 0.9300 .
C33 C34 1.31(2) .
C34 H34 0.9300 .
C34 C35 1.44(2) .
C35 C36 1.39(2) .
C35 C40 1.40(2) .
C36 H36 0.9300 .
C36 C37 1.31(2) .
C37 H37 0.9300 .
C37 C38 1.42(2) .
C38 C39 1.43(2) .
C38 C47 1.45(2) .
C39 C40 1.34(2) .
C39 C53 1.46(2) .
C41 C42 1.351(19) .
C41 C50 1.38(2) .
C41 C62 1.55(3) .
C41B H41D 0.9600 .
C41B H41E 0.9600 .
C41B H41F 0.9600 .
C41B C42B 1.60(2) .
C6B H6B 0.9800 .
C6B C7B 1.54(2) .
C6B C5B 1.53(2) .
C42 H42 0.9300 .
C42 C43 1.42(2) .
C42B H42C 0.9700 .
C42B H42D 0.9700 .
C42B C43B 1.51(2) .
C43 C44 1.45(2) .
C43 C72 1.47(2) .
C43B H43C 0.9700 .
C43B H43D 0.9700 .
C43B C44B 1.53(2) .
C44 C45 1.44(2) .
C44 C56 1.32(2) .
C44B H44E 0.9700 .
C44B H44F 0.9700 .
C44B C45B 1.53(2) .
C45 C46 1.43(2) .
C45 C50 1.39(2) .
C45B H45E 0.9700 .
C45B H45F 0.9700 .
C45B C46B 1.50(2) .
C46 C47 1.46(2) .
C46 C54 1.38(2) .
C46B H46B 0.9800 .
C46B H46C 0.9800 .
C46B C47B 1.516(14) .
C46B C47C 1.522(14) .
C47 C48 1.41(2) .
C48 H48 0.9300 .
C48 C49 1.36(2) .
C49 C50 1.41(2) .
C49 C61 1.53(2) .
C51 C52 1.365(19) .
C51 C60 1.35(2) .
C51 C64 1.54(3) .
C52 H52 0.9300 .
C52 C53 1.37(2) .
C53 C54 1.41(2) .
C54 C55 1.44(2) .
C55 C56 1.47(2) .
C55 C60 1.40(2) .
C56 C57 1.45(2) .
C57 C58 1.37(2) .
C57 C71 1.42(2) .
C58 H58 0.9300 .
C58 C59 1.35(2) .
C59 C60 1.391(19) .
C59 C63 1.54(3) .
C71 C72 1.43(2) .
C71 C80 1.45(2) .
C72 C73 1.40(2) .
C73 H73 0.9300 .
C73 C74 1.322(18) .
C74 H74 0.9300 .
C74 C75 1.49(2) .
C75 C76 1.363(18) .
C75 C80 1.32(2) .
C76 H76 0.9300 .
C76 C77 1.35(2) .
C77 H77 0.9300 .
C77 C78 1.42(2) .
C78 C79 1.44(2) .
C78 C87 1.42(2) .
C79 C80 1.47(2) .
C79 C93 1.43(2) .
C81 C82 1.38(2) .
C81 C90 1.37(2) .
C81 C101 1.49(2) .
C82 H82 0.9300 .
C82 C83 1.391(17) .
C83 H83 0.9300 .
C83 C84 1.40(2) .
C84 C85 1.40(2) .
C84 C96 1.432(19) .
C85 C86 1.40(2) .
C85 C90 1.438(19) .
C86 C87 1.38(2) .
C86 C94 1.466(19) .
C87 C88 1.474(19) .
C88 H88 0.9300 .
C88 C89 1.38(2) .
C89 C90 1.42(2) .
C89 C102 1.46(2) .
C91 C92 1.35(2) .
C91 C100 1.43(2) .
C91 C104 1.42(2) .
C92 H92 0.9300 .
C92 C93 1.460(19) .
C93 C94 1.40(2) .
C94 C95 1.39(2) .
C95 C96 1.40(2) .
C95 C100 1.473(19) .
C96 C97 1.39(2) .
C97 H97 0.9300 .
C97 C98 1.403(18) .
C98 H98 0.9300 .
C98 C99 1.38(2) .
C99 C100 1.39(2) .
C99 C103 1.47(2) .
N1S C1S 1.23(3) .
C1S C2S 1.42(4) .
C2S H2SA 0.9600 .
C2S H2SB 0.9600 .
C2S H2SC 0.9600 .
N2S C3S 1.26(4) .
C3S C4S 1.40(4) .
C4S H4SA 0.9600 .
C4S H4SB 0.9600 .
C4S H4SC 0.9600 .
N3S C5S 1.21(3) .
C5S C6S 1.46(3) .
C6S H6SA 0.9600 .
C6S H6SB 0.9600 .
C6S H6SC 0.9600 .
C7S C8S 1.43(4) .
C7S N4S 1.46(4) .
C8S H8SA 0.9600 .
C8S H8SB 0.9600 .
C8S H8SC 0.9600 .
C3B H3BA 0.9700 .
C3B H3BB 0.9700 .
C3B C4B 1.54(2) .
C3B C2B 1.531(19) .
C9B H9BA 0.9700 .
C9B H9BB 0.9700 .
C9B C10B 1.559(19) .
C9B C8B 1.511(19) .
C4B H4BA 0.9700 .
C4B H4BB 0.9700 .
C4B C5B 1.52(2) .
C7B H7BA 0.9700 .
C7B H7BB 0.9700 .
C7B C8B 1.530(19) .
C10B H10C 1.0048 .
C10B H10D 1.0045 .
C10B H10E 1.0042 .
C8B H8BA 0.9700 .
C8B H8BB 0.9700 .
C1B H1BA 0.9600 .
C1B H1BB 0.9600 .
C1B H1BC 0.9600 .
C1B C2B 1.58(2) .
C2B H2BA 0.9700 .
C2B H2BB 0.9700 .

loop_
_smtbx_masks_void_nr
_smtbx_masks_void_average_x
_smtbx_masks_void_average_y
_smtbx_masks_void_average_z
_smtbx_masks_void_volume
_smtbx_masks_void_count_electrons
1 -0.052 0.039 0.039 752.7 189.2
2 0.000 0.500 0.000 35.0 2.7
3 0.394 0.650 0.767 8.8 1.1
4 0.606 0.350 0.233 8.8 1.1
